data_1565587
loop_
_publ_author_name
'Henkelmann, Marcel'
'Omlor, Andreas'
'Bolte, Michael'
'Schunemann, Volker'
'Lerner, Hans-Wolfram'
'Noga, Jozef'
'Hrobarik, Peter'
'Wagner, Matthias'

_publ_section_title
;
 A free boratriptycene-type Lewis superacid
;
_journal_name_full 'Chemical Science'
_journal_paper_doi 10.1039/D1SC06404E
_journal_year 2021
_chemical_formula_moiety 'C24 B F20, C16 H15 B2 Fe N4'
_chemical_formula_sum 'C40 H15 B3 F20 Fe N4'
_chemical_formula_weight 1019.84
_space_group_crystal_system monoclinic
_space_group_IT_number 9
_space_group_name_Hall 'C -2yc'
_space_group_name_H-M_alt 'C 1 c 1'
_atom_sites_solution_hydrogens mixed
_atom_sites_solution_primary direct
_audit_creation_method SHELXL-2018/3
_audit_update_record
;
2021-11-03 deposited with the CCDC.	2021-12-06 downloaded from the CCDC.
;
_cell_angle_alpha 90
_cell_angle_beta 105.884(3)
_cell_angle_gamma 90
_cell_formula_units_Z 12
_cell_length_a 46.3281(16)
_cell_length_b 18.1515(6)
_cell_length_c 14.1178(5)
_cell_measurement_reflns_used 45368
_cell_measurement_temperature 173(2)
_cell_measurement_theta_max 25.86
_cell_measurement_theta_min 3.12
_cell_volume 11418.7(7)
_computing_cell_refinement 'X-Area (Stoe & Cie, 2001)'
_computing_data_collection 'X-Area (Stoe & Cie, 2001)'
_computing_data_reduction 'X-Area (Stoe & Cie, 2001)'
_computing_molecular_graphics 'XP in SHELXTL-Plus (Sheldrick, 2008)'
_computing_structure_refinement 'SHELXL-2018/3 (Sheldrick, 2018)'
_diffrn_ambient_temperature 173(2)
_diffrn_measured_fraction_theta_full 0.998
_diffrn_measured_fraction_theta_max 0.998
_diffrn_measurement_device_type 'STOE IPDS II two-circle-diffractometer'
_diffrn_measurement_method \w
_diffrn_radiation_type MoK\a
_diffrn_radiation_wavelength 0.71073
_diffrn_reflns_av_R_equivalents 0.0533
_diffrn_reflns_av_unetI/netI 0.0610
_diffrn_reflns_Laue_measured_fraction_full 0.998
_diffrn_reflns_Laue_measured_fraction_max 0.998
_diffrn_reflns_limit_h_max 55
_diffrn_reflns_limit_h_min -55
_diffrn_reflns_limit_k_max 21
_diffrn_reflns_limit_k_min -21
_diffrn_reflns_limit_l_max 16
_diffrn_reflns_limit_l_min -16
_diffrn_reflns_number 63766
_diffrn_reflns_point_group_measured_fraction_full 0.998
_diffrn_reflns_point_group_measured_fraction_max 0.998
_diffrn_reflns_theta_full 25.000
_diffrn_reflns_theta_max 25.027
_diffrn_reflns_theta_min 3.118
_diffrn_source 'Genix 3D I\mS microfocus X-ray source'
_exptl_absorpt_coefficient_mu 0.535
_exptl_absorpt_correction_T_max 1.000
_exptl_absorpt_correction_T_min 0.513
_exptl_absorpt_correction_type multi-scan
_exptl_absorpt_process_details 'X-Area (Stoe & Cie, 2001)'
_exptl_crystal_colour orange
_exptl_crystal_density_diffrn 1.780
_exptl_crystal_description plate
_exptl_crystal_F_000 6048
_exptl_crystal_size_max 0.180
_exptl_crystal_size_mid 0.130
_exptl_crystal_size_min 0.070
_refine_diff_density_max 0.763
_refine_diff_density_min -0.460
_refine_diff_density_rms 0.074
_refine_ls_abs_structure_details
; 
 Refined as an inversion twin. 
;
_refine_ls_abs_structure_Flack 0.55(2)
_refine_ls_extinction_method none
_refine_ls_goodness_of_fit_ref 1.039
_refine_ls_hydrogen_treatment mixed
_refine_ls_matrix_type full
_refine_ls_number_parameters 1850
_refine_ls_number_reflns 20126
_refine_ls_number_restraints 2
_refine_ls_restrained_S_all 1.039
_refine_ls_R_factor_all 0.0988
_refine_ls_R_factor_gt 0.0619
_refine_ls_shift/su_max 0.001
_refine_ls_shift/su_mean 0.000
_refine_ls_structure_factor_coef Fsqd
_refine_ls_weighting_details 'w=1/[\s^2^(Fo^2^)+(0.0692P)^2^+46.9565P] where P=(Fo^2^+2Fc^2^)/3'
_refine_ls_weighting_scheme calc
_refine_ls_wR_factor_gt 0.1371
_refine_ls_wR_factor_ref 0.1589
_reflns_Friedel_coverage 0.999
_reflns_Friedel_fraction_full 0.998
_reflns_Friedel_fraction_max 0.998
_reflns_number_gt 14890
_reflns_number_total 20126
_reflns_threshold_expression 'I > 2\s(I)'
_cod_data_source_file d1sc06404e3.cif
_cod_data_source_block wa2927
_cod_original_sg_symbol_H-M 'C c'
_cod_database_code 1565587
_shelx_shelxl_version_number 2018/3
_shelx_space_group_comment
; 
The symmetry employed for this shelxl refinement is uniquely defined 
by the following loop, which should always be used as a source of 
symmetry information in preference to the above space-group names. 
They are only intended as comments. 
;
_shelx_estimated_absorpt_t_min 0.910
_shelx_estimated_absorpt_t_max 0.964

loop_
_space_group_symop_operation_xyz
'x, y, z'
'x, -y, z+1/2'
'x+1/2, y+1/2, z'
'x+1/2, -y+1/2, z+1/2'

loop_
_atom_site_label
_atom_site_type_symbol
_atom_site_fract_x
_atom_site_fract_y
_atom_site_fract_z
_atom_site_U_iso_or_equiv
_atom_site_adp_type
_atom_site_occupancy
_atom_site_site_symmetry_order
_atom_site_calc_flag
_atom_site_refinement_flags_posn
_atom_site_refinement_flags_adp
_atom_site_refinement_flags_occupancy
_atom_site_disorder_assembly
_atom_site_disorder_group
Fe1 Fe 0.73329(4) 0.43376(9) 0.46744(13) 0.0445(4) Uani 1 1 d . . . . .
B2 B 0.7162(3) 0.5998(7) 0.5405(9) 0.036(3) Uani 1 1 d . . . . .
H2 H 0.710(2) 0.626(5) 0.602(7) 0.03(3) Uiso 1 1 d . . . . .
B1 B 0.7393(3) 0.5501(7) 0.3988(9) 0.039(3) Uani 1 1 d . . . . .
N2 N 0.74849(19) 0.6261(4) 0.5442(6) 0.0347(19) Uani 1 1 d . . . . .
N1 N 0.7601(2) 0.5969(5) 0.4727(7) 0.038(2) Uani 1 1 d . . . . .
C5 C 0.7882(3) 0.6208(7) 0.4868(8) 0.047(3) Uani 1 1 d . . . . .
H5 H 0.800885 0.609476 0.446179 0.056 Uiso 1 1 calc R U . . .
C4 C 0.7958(3) 0.6645(7) 0.5696(9) 0.049(3) Uani 1 1 d . . . . .
H4 H 0.814341 0.688562 0.597951 0.059 Uiso 1 1 calc R U . . .
C3 C 0.7702(3) 0.6655(6) 0.6021(8) 0.043(3) Uani 1 1 d . . . . .
H3 H 0.768517 0.691207 0.658931 0.052 Uiso 1 1 calc R U . . .
N11 N 0.70911(19) 0.5852(5) 0.3625(6) 0.038(2) Uani 1 1 d . . . . .
N12 N 0.6979(2) 0.6147(5) 0.4325(6) 0.036(2) Uani 1 1 d . . . . .
C15 C 0.6882(3) 0.5914(7) 0.2755(8) 0.050(3) Uani 1 1 d . . . . .
H15 H 0.690143 0.574733 0.213755 0.060 Uiso 1 1 calc R U . . .
C14 C 0.6634(3) 0.6262(8) 0.2912(11) 0.061(4) Uani 1 1 d . . . . .
H14 H 0.645045 0.637794 0.243654 0.073 Uiso 1 1 calc R U . . .
C13 C 0.6708(3) 0.6399(7) 0.3886(11) 0.055(3) Uani 1 1 d . . . . .
H13 H 0.658218 0.664583 0.421367 0.066 Uiso 1 1 calc R U . . .
C31 C 0.7175(2) 0.5122(6) 0.5531(8) 0.039(3) Uani 1 1 d . . . . .
C32 C 0.6941(3) 0.4595(6) 0.5049(9) 0.045(3) Uani 1 1 d . . . . .
H32 H 0.675466 0.472026 0.459942 0.054 Uiso 1 1 calc R U . . .
C33 C 0.7035(3) 0.3879(7) 0.5352(10) 0.059(4) Uani 1 1 d . . . . .
H33 H 0.692466 0.343924 0.514831 0.070 Uiso 1 1 calc R U . . .
C34 C 0.7326(3) 0.3930(7) 0.6020(10) 0.057(3) Uani 1 1 d . . . . .
H34 H 0.744532 0.352875 0.633831 0.069 Uiso 1 1 calc R U . . .
C35 C 0.7406(3) 0.4674(6) 0.6128(9) 0.048(3) Uani 1 1 d . . . . .
H35 H 0.759004 0.485596 0.654316 0.058 Uiso 1 1 calc R U . . .
C21 C 0.7485(3) 0.4802(7) 0.3605(9) 0.053(3) Uani 1 1 d . . . . .
C22 C 0.7249(3) 0.4267(8) 0.3178(10) 0.060(4) Uani 1 1 d . . . . .
H22 H 0.706498 0.437072 0.269880 0.072 Uiso 1 1 calc R U . . .
C23 C 0.7340(3) 0.3576(8) 0.3595(12) 0.078(5) Uani 1 1 d . . . . .
H23 H 0.722567 0.313492 0.346048 0.093 Uiso 1 1 calc R U . . .
C24 C 0.7634(3) 0.3642(8) 0.4256(15) 0.083(5) Uani 1 1 d . . . . .
H24 H 0.775090 0.325858 0.463125 0.100 Uiso 1 1 calc R U . . .
C25 C 0.7714(3) 0.4388(7) 0.4242(11) 0.061(4) Uani 1 1 d . . . . .
H25 H 0.790057 0.458718 0.461506 0.073 Uiso 1 1 calc R U . . .
Fe1A Fe 0.89908(5) 1.05355(8) 0.74445(12) 0.0422(4) Uani 1 1 d . . . . .
B2A B 0.9090(3) 0.8921(7) 0.8640(9) 0.040(3) Uani 1 1 d . . . . .
H2A H 0.916(2) 0.857(6) 0.939(8) 0.05(3) Uiso 1 1 d . . . . .
B1A B 0.8893(3) 0.9329(7) 0.6750(9) 0.041(3) Uani 1 1 d . . . . .
N2A N 0.87581(19) 0.8746(5) 0.8099(6) 0.038(2) Uani 1 1 d . . . . .
N1A N 0.86697(19) 0.8952(5) 0.7156(6) 0.039(2) Uani 1 1 d . . . . .
C5A C 0.8367(2) 0.8876(7) 0.6858(9) 0.047(3) Uani 1 1 d . . . . .
H5A H 0.824167 0.901263 0.623097 0.056 Uiso 1 1 calc R U . . .
C4A C 0.8272(3) 0.8573(7) 0.7600(8) 0.046(3) Uani 1 1 d . . . . .
H4A H 0.807326 0.843479 0.758675 0.056 Uiso 1 1 calc R U . . .
C3A C 0.8522(3) 0.8510(7) 0.8363(9) 0.048(3) Uani 1 1 d . . . . .
H3A H 0.852741 0.832383 0.899599 0.058 Uiso 1 1 calc R U . . .
N12A N 0.9273(2) 0.8644(6) 0.7948(6) 0.045(2) Uani 1 1 d . . . . .
N11A N 0.91800(19) 0.8869(5) 0.6981(6) 0.035(2) Uani 1 1 d . . . . .
C15A C 0.9387(3) 0.8639(7) 0.6521(9) 0.049(3) Uani 1 1 d . . . . .
H15A H 0.937596 0.871726 0.584632 0.059 Uiso 1 1 calc R U . . .
C14A C 0.9608(3) 0.8287(8) 0.7170(10) 0.063(4) Uani 1 1 d . . . . .
H14A H 0.978402 0.808553 0.704943 0.076 Uiso 1 1 calc R U . . .
C13A C 0.9532(3) 0.8270(7) 0.8052(9) 0.050(3) Uani 1 1 d . . . . .
H13A H 0.964354 0.803353 0.863736 0.060 Uiso 1 1 calc R U . . .
C31A C 0.9114(2) 0.9820(7) 0.8663(7) 0.039(3) Uani 1 1 d . . . . .
C32A C 0.8880(3) 1.0333(7) 0.8736(8) 0.044(3) Uani 1 1 d . . . . .
H32A H 0.868674 1.019580 0.878514 0.053 Uiso 1 1 calc R U . . .
C33A C 0.8979(3) 1.1047(8) 0.8725(9) 0.058(4) Uani 1 1 d . . . . .
H33A H 0.886795 1.147969 0.876583 0.070 Uiso 1 1 calc R U . . .
C34A C 0.9285(3) 1.1019(8) 0.8638(9) 0.062(4) Uani 1 1 d . . . . .
H34A H 0.941084 1.142816 0.861139 0.074 Uiso 1 1 calc R U . . .
C35A C 0.9360(3) 1.0271(7) 0.8601(8) 0.051(3) Uani 1 1 d . . . . .
H35A H 0.954692 1.009255 0.854377 0.061 Uiso 1 1 calc R U . . .
C21A C 0.8849(3) 0.9994(6) 0.6165(8) 0.042(3) Uani 1 1 d . . . . .
C22A C 0.8619(3) 1.0512(8) 0.6271(9) 0.055(3) Uani 1 1 d . . . . .
H22A H 0.842012 1.039243 0.628034 0.066 Uiso 1 1 calc R U . . .
C23A C 0.8741(5) 1.1199(8) 0.6352(11) 0.077(5) Uani 1 1 d . . . . .
H23A H 0.864059 1.163688 0.645017 0.093 Uiso 1 1 calc R U . . .
C24A C 0.9030(5) 1.1174(7) 0.6275(10) 0.071(5) Uani 1 1 d . . . . .
H24A H 0.915883 1.158638 0.630924 0.085 Uiso 1 1 calc R U . . .
C25A C 0.9104(3) 1.0442(7) 0.6136(8) 0.050(3) Uani 1 1 d . . . . .
H25A H 0.928755 1.027119 0.604060 0.060 Uiso 1 1 calc R U . . .
Fe1B Fe 0.06378(3) 0.42872(8) 0.05928(11) 0.0361(4) Uani 1 1 d . . . . .
B2B B 0.0454(3) 0.5903(7) 0.1389(10) 0.039(3) Uani 1 1 d . . . . .
H2B H 0.0355(17) 0.618(4) 0.196(6) 0.008(19) Uiso 1 1 d . . . . .
B1B B 0.0703(3) 0.5474(7) -0.0011(9) 0.043(3) Uani 1 1 d . . . . .
N2B N 0.0774(2) 0.6175(5) 0.1495(7) 0.045(2) Uani 1 1 d . . . . .
N1B N 0.0911(2) 0.5927(5) 0.0820(8) 0.047(2) Uani 1 1 d . . . . .
C5B C 0.1197(3) 0.6135(8) 0.1061(11) 0.066(4) Uani 1 1 d . . . . .
H5B H 0.133332 0.605010 0.067768 0.079 Uiso 1 1 calc R U . . .
C4B C 0.1263(3) 0.6489(8) 0.1945(12) 0.072(5) Uani 1 1 d . . . . .
H4B H 0.145360 0.666710 0.231550 0.086 Uiso 1 1 calc R U . . .
C3B C 0.0986(3) 0.6533(7) 0.2194(11) 0.063(4) Uani 1 1 d . . . . .
H3B H 0.095480 0.677319 0.275605 0.076 Uiso 1 1 calc R U . . .
N12B N 0.0285(2) 0.6086(5) 0.0308(7) 0.041(2) Uani 1 1 d . . . . .
N11B N 0.0413(2) 0.5849(6) -0.0383(7) 0.052(3) Uani 1 1 d . . . . .
C15B C 0.0221(3) 0.5971(8) -0.1286(9) 0.068(4) Uani 1 1 d . . . . .
H15B H 0.025138 0.583903 -0.190332 0.081 Uiso 1 1 calc R U . . .
C14B C -0.0026(3) 0.6322(8) -0.1135(11) 0.070(4) Uani 1 1 d . . . . .
H14B H -0.019580 0.649767 -0.162372 0.085 Uiso 1 1 calc R U . . .
C13B C 0.0024(3) 0.6364(8) -0.0146(10) 0.056(3) Uani 1 1 d . . . . .
H13B H -0.011260 0.656983 0.017474 0.067 Uiso 1 1 calc R U . . .
C31B C 0.0476(2) 0.5011(6) 0.1474(7) 0.035(2) Uani 1 1 d . . . . .
C32B C 0.0244(3) 0.4497(6) 0.0978(8) 0.041(3) Uani 1 1 d . . . . .
H32B H 0.005735 0.462336 0.053067 0.049 Uiso 1 1 calc R U . . .
C33B C 0.0344(3) 0.3771(6) 0.1276(10) 0.050(3) Uani 1 1 d . . . . .
H33B H 0.023308 0.333084 0.107858 0.060 Uiso 1 1 calc R U . . .
C34B C 0.0641(3) 0.3820(7) 0.1926(10) 0.055(3) Uani 1 1 d . . . . .
H34B H 0.076515 0.341896 0.222029 0.067 Uiso 1 1 calc R U . . .
C35B C 0.0716(3) 0.4579(6) 0.2049(8) 0.044(3) Uani 1 1 d . . . . .
H35B H 0.089871 0.476925 0.245547 0.053 Uiso 1 1 calc R U . . .
C21B C 0.0793(2) 0.4803(7) -0.0432(7) 0.041(3) Uani 1 1 d . . . . .
C22B C 0.0553(3) 0.4290(8) -0.0881(8) 0.056(3) Uani 1 1 d . . . . .
H22B H 0.036729 0.442337 -0.132977 0.067 Uiso 1 1 calc R U . . .
C23B C 0.0636(3) 0.3572(7) -0.0553(10) 0.060(4) Uani 1 1 d . . . . .
H23B H 0.051791 0.314018 -0.073490 0.072 Uiso 1 1 calc R U . . .
C24B C 0.0925(3) 0.3610(7) 0.0093(9) 0.056(3) Uani 1 1 d . . . . .
H24B H 0.103669 0.320050 0.042123 0.067 Uiso 1 1 calc R U . . .
C25B C 0.1026(3) 0.4335(7) 0.0182(8) 0.048(3) Uani 1 1 d . . . . .
H25B H 0.121512 0.449929 0.057935 0.057 Uiso 1 1 calc R U . . .
B3 B 0.8936(3) 0.4340(6) 0.5826(9) 0.034(3) Uani 1 1 d . . . . .
C41 C 0.8864(2) 0.3906(5) 0.4771(7) 0.035(2) Uani 1 1 d . . . . .
C42 C 0.8589(3) 0.3669(6) 0.4199(8) 0.037(3) Uani 1 1 d . . . . .
C43 C 0.8539(3) 0.3321(6) 0.3306(8) 0.042(3) Uani 1 1 d . . . . .
C44 C 0.8770(3) 0.3200(6) 0.2904(8) 0.046(3) Uani 1 1 d . . . . .
C45 C 0.9048(3) 0.3440(6) 0.3391(8) 0.041(3) Uani 1 1 d . . . . .
C46 C 0.9092(2) 0.3789(5) 0.4312(8) 0.038(2) Uani 1 1 d . . . . .
C51 C 0.9002(2) 0.5197(5) 0.5545(7) 0.031(2) Uani 1 1 d . . . . .
C52 C 0.8776(2) 0.5626(6) 0.4968(8) 0.036(2) Uani 1 1 d . . . . .
C53 C 0.8805(3) 0.6335(6) 0.4724(8) 0.044(3) Uani 1 1 d . . . . .
C54 C 0.9084(3) 0.6672(6) 0.5026(9) 0.050(3) Uani 1 1 d . . . . .
C55 C 0.9325(3) 0.6282(6) 0.5581(10) 0.049(3) Uani 1 1 d . . . . .
C56 C 0.9278(2) 0.5552(6) 0.5804(8) 0.044(3) Uani 1 1 d . . . . .
C61 C 0.9213(2) 0.3980(5) 0.6697(8) 0.036(2) Uani 1 1 d . . . . .
C62 C 0.9314(2) 0.4358(5) 0.7577(8) 0.038(2) Uani 1 1 d . . . . .
C63 C 0.9534(3) 0.4115(6) 0.8379(8) 0.048(3) Uani 1 1 d . . . . .
C64 C 0.9660(3) 0.3425(7) 0.8335(9) 0.048(3) Uani 1 1 d . . . . .
C65 C 0.9560(3) 0.3020(6) 0.7525(9) 0.045(3) Uani 1 1 d . . . . .
C66 C 0.9345(2) 0.3290(5) 0.6721(7) 0.037(2) Uani 1 1 d . . . . .
C71 C 0.8656(2) 0.4270(5) 0.6330(7) 0.032(2) Uani 1 1 d . . . . .
C72 C 0.8511(2) 0.4822(5) 0.6702(7) 0.033(2) Uani 1 1 d . . . . .
C73 C 0.8282(2) 0.4687(5) 0.7154(8) 0.035(2) Uani 1 1 d . . . . .
C74 C 0.8186(2) 0.3983(6) 0.7239(8) 0.037(2) Uani 1 1 d . . . . .
C75 C 0.8324(3) 0.3411(5) 0.6886(8) 0.037(2) Uani 1 1 d . . . . .
C76 C 0.8548(2) 0.3573(6) 0.6476(7) 0.036(2) Uani 1 1 d . . . . .
F42 F 0.83370(13) 0.3762(4) 0.4510(5) 0.0464(15) Uani 1 1 d . . . . .
F43 F 0.82591(15) 0.3109(4) 0.2822(5) 0.0536(17) Uani 1 1 d . . . . .
F44 F 0.87292(17) 0.2878(4) 0.2029(5) 0.0602(19) Uani 1 1 d . . . . .
F45 F 0.92804(16) 0.3336(4) 0.3010(5) 0.0579(19) Uani 1 1 d . . . . .
F46 F 0.93723(13) 0.4013(3) 0.4757(5) 0.0459(15) Uani 1 1 d . . . . .
F52 F 0.84971(14) 0.5328(3) 0.4632(5) 0.0459(15) Uani 1 1 d . . . . .
F53 F 0.85698(18) 0.6727(4) 0.4186(5) 0.067(2) Uani 1 1 d . . . . .
F54 F 0.9123(2) 0.7381(4) 0.4784(6) 0.076(2) Uani 1 1 d . . . . .
F55 F 0.95973(17) 0.6581(4) 0.5871(6) 0.069(2) Uani 1 1 d . . . . .
F56 F 0.95328(13) 0.5208(3) 0.6331(5) 0.0499(16) Uani 1 1 d . . . . .
F62 F 0.91970(14) 0.5021(3) 0.7686(4) 0.0466(15) Uani 1 1 d . . . . .
F63 F 0.96317(16) 0.4539(4) 0.9189(5) 0.0591(18) Uani 1 1 d . . . . .
F64 F 0.98738(16) 0.3169(4) 0.9119(5) 0.067(2) Uani 1 1 d . . . . .
F65 F 0.96651(16) 0.2329(4) 0.7493(6) 0.062(2) Uani 1 1 d . . . . .
F66 F 0.92653(14) 0.2840(3) 0.5926(5) 0.0459(15) Uani 1 1 d . . . . .
F72 F 0.85853(13) 0.5533(3) 0.6654(4) 0.0422(14) Uani 1 1 d . . . . .
F73 F 0.81503(14) 0.5258(3) 0.7491(5) 0.0494(16) Uani 1 1 d . . . . .
F74 F 0.79620(14) 0.3865(4) 0.7663(5) 0.0504(16) Uani 1 1 d . . . . .
F75 F 0.82337(17) 0.2719(3) 0.6973(6) 0.0580(19) Uani 1 1 d . . . . .
F76 F 0.86767(14) 0.2974(3) 0.6163(5) 0.0458(15) Uani 1 1 d . . . . .
B3A B 0.2330(3) 0.5715(6) 0.6133(9) 0.032(3) Uani 1 1 d . . . . .
C41A C 0.2276(2) 0.4858(5) 0.5725(7) 0.029(2) Uani 1 1 d . . . . .
C42A C 0.2510(2) 0.4450(5) 0.5560(7) 0.030(2) Uani 1 1 d . . . . .
C43A C 0.2491(3) 0.3739(6) 0.5224(9) 0.040(3) Uani 1 1 d . . . . .
C44A C 0.2215(3) 0.3393(6) 0.4937(9) 0.042(3) Uani 1 1 d . . . . .
C45A C 0.1977(2) 0.3765(5) 0.5083(9) 0.040(3) Uani 1 1 d . . . . .
C46A C 0.2004(2) 0.4467(6) 0.5442(8) 0.036(2) Uani 1 1 d . . . . .
C51A C 0.2402(2) 0.6132(5) 0.5172(7) 0.028(2) Uani 1 1 d . . . . .
C52A C 0.2678(2) 0.6378(6) 0.5109(8) 0.036(2) Uani 1 1 d . . . . .
C53A C 0.2730(3) 0.6706(5) 0.4288(8) 0.036(2) Uani 1 1 d . . . . .
C54A C 0.2496(3) 0.6756(5) 0.3445(8) 0.036(3) Uani 1 1 d . . . . .
C55A C 0.2221(3) 0.6511(6) 0.3456(8) 0.037(2) Uani 1 1 d . . . . .
C56A C 0.2179(2) 0.6198(5) 0.4283(8) 0.032(2) Uani 1 1 d . . . . .
C61A C 0.2604(2) 0.5795(6) 0.7132(8) 0.032(2) Uani 1 1 d . . . . .
C62A C 0.2758(2) 0.5264(5) 0.7749(8) 0.034(2) Uani 1 1 d . . . . .
C63A C 0.2992(3) 0.5381(6) 0.8571(8) 0.041(3) Uani 1 1 d . . . . .
C64A C 0.3082(3) 0.6096(7) 0.8826(8) 0.045(3) Uani 1 1 d . . . . .
C65A C 0.2932(3) 0.6654(6) 0.8279(8) 0.039(3) Uani 1 1 d . . . . .
C66A C 0.2700(3) 0.6512(6) 0.7466(8) 0.039(3) Uani 1 1 d . . . . .
C71A C 0.2039(2) 0.6052(5) 0.6455(7) 0.030(2) Uani 1 1 d . . . . .
C72A C 0.1902(2) 0.6726(6) 0.6169(7) 0.033(2) Uani 1 1 d . . . . .
C73A C 0.1667(3) 0.6992(6) 0.6499(8) 0.038(3) Uani 1 1 d . . . . .
C74A C 0.1567(2) 0.6601(6) 0.7166(8) 0.039(3) Uani 1 1 d . . . . .
C75A C 0.1700(3) 0.5931(6) 0.7506(8) 0.038(3) Uani 1 1 d . . . . .
C76A C 0.1934(2) 0.5693(6) 0.7145(8) 0.038(2) Uani 1 1 d . . . . .
F42A F 0.27889(13) 0.4761(3) 0.5767(5) 0.0396(14) Uani 1 1 d . . . . .
F43A F 0.27355(15) 0.3379(3) 0.5134(5) 0.0488(17) Uani 1 1 d . . . . .
F44A F 0.21914(17) 0.2709(4) 0.4583(6) 0.064(2) Uani 1 1 d . . . . .
F45A F 0.17012(15) 0.3429(4) 0.4827(6) 0.061(2) Uani 1 1 d . . . . .
F46A F 0.17452(13) 0.4792(3) 0.5511(5) 0.0452(16) Uani 1 1 d . . . . .
F52A F 0.29263(14) 0.6326(3) 0.5888(4) 0.0418(15) Uani 1 1 d . . . . .
F53A F 0.30063(15) 0.6945(4) 0.4297(5) 0.0479(16) Uani 1 1 d . . . . .
F54A F 0.25457(17) 0.7063(3) 0.2632(5) 0.0530(18) Uani 1 1 d . . . . .
F55A F 0.19936(16) 0.6569(4) 0.2627(5) 0.0526(17) Uani 1 1 d . . . . .
F56A F 0.18980(13) 0.5958(3) 0.4242(4) 0.0397(14) Uani 1 1 d . . . . .
F62A F 0.26796(14) 0.4540(3) 0.7574(5) 0.0411(15) Uani 1 1 d . . . . .
F63A F 0.31314(16) 0.4814(4) 0.9135(5) 0.0551(18) Uani 1 1 d . . . . .
F64A F 0.33151(17) 0.6220(5) 0.9628(5) 0.062(2) Uani 1 1 d . . . . .
F65A F 0.30064(17) 0.7358(4) 0.8560(5) 0.0549(18) Uani 1 1 d . . . . .
F66A F 0.25622(14) 0.7097(3) 0.6953(4) 0.0400(14) Uani 1 1 d . . . . .
F72A F 0.19889(15) 0.7166(3) 0.5533(5) 0.0432(15) Uani 1 1 d . . . . .
F73A F 0.15396(15) 0.7637(3) 0.6175(5) 0.0506(17) Uani 1 1 d . . . . .
F74A F 0.13428(15) 0.6854(4) 0.7513(5) 0.0561(18) Uani 1 1 d . . . . .
F75A F 0.15993(16) 0.5521(4) 0.8135(5) 0.0530(17) Uani 1 1 d . . . . .
F76A F 0.20590(15) 0.5032(3) 0.7513(5) 0.0461(16) Uani 1 1 d . . . . .
B3B B 0.5653(3) 0.5633(6) 0.8843(8) 0.030(3) Uani 1 1 d . . . . .
C41B C 0.5953(2) 0.5960(5) 0.8567(8) 0.031(2) Uani 1 1 d . . . . .
C42B C 0.6066(2) 0.5584(5) 0.7873(8) 0.031(2) Uani 1 1 d . . . . .
C43B C 0.6298(3) 0.5820(6) 0.7533(8) 0.039(3) Uani 1 1 d . . . . .
C44B C 0.6433(2) 0.6479(6) 0.7843(8) 0.038(3) Uani 1 1 d . . . . .
C45B C 0.6328(3) 0.6873(6) 0.8496(8) 0.041(3) Uani 1 1 d . . . . .
C46B C 0.6098(2) 0.6625(5) 0.8840(8) 0.034(2) Uani 1 1 d . . . . .
C51B C 0.5565(2) 0.6085(5) 0.9745(7) 0.029(2) Uani 1 1 d . . . . .
C52B C 0.5778(2) 0.6196(5) 1.0647(8) 0.034(2) Uani 1 1 d . . . . .
C53B C 0.5722(3) 0.6564(5) 1.1441(7) 0.035(2) Uani 1 1 d . . . . .
C54B C 0.5435(3) 0.6799(5) 1.1372(7) 0.033(2) Uani 1 1 d . . . . .
C55B C 0.5218(2) 0.6689(5) 1.0529(8) 0.032(2) Uani 1 1 d . . . . .
C56B C 0.5282(2) 0.6344(5) 0.9747(7) 0.028(2) Uani 1 1 d . . . . .
C61B C 0.5699(2) 0.4771(5) 0.9252(7) 0.028(2) Uani 1 1 d . . . . .
C62B C 0.5451(2) 0.4369(5) 0.9318(7) 0.031(2) Uani 1 1 d . . . . .
C63B C 0.5460(2) 0.3646(6) 0.9621(8) 0.039(3) Uani 1 1 d . . . . .
C64B C 0.5733(3) 0.3286(6) 0.9907(9) 0.045(3) Uani 1 1 d . . . . .
C65B C 0.5986(3) 0.3687(6) 0.9931(9) 0.044(3) Uani 1 1 d . . . . .
C66B C 0.5963(2) 0.4397(5) 0.9591(8) 0.033(2) Uani 1 1 d . . . . .
C71B C 0.5395(2) 0.5741(5) 0.7790(7) 0.029(2) Uani 1 1 d . . . . .
C72B C 0.5312(2) 0.6444(5) 0.7430(7) 0.030(2) Uani 1 1 d . . . . .
C73B C 0.5096(3) 0.6611(6) 0.6581(8) 0.040(3) Uani 1 1 d . . . . .
C74B C 0.4940(2) 0.6034(6) 0.6044(7) 0.038(3) Uani 1 1 d . . . . .
C75B C 0.5017(2) 0.5335(6) 0.6325(7) 0.034(2) Uani 1 1 d . . . . .
C76B C 0.5240(2) 0.5191(5) 0.7163(7) 0.030(2) Uani 1 1 d . . . . .
F42B F 0.59429(14) 0.4934(3) 0.7517(4) 0.0406(15) Uani 1 1 d . . . . .
F43B F 0.63938(15) 0.5418(4) 0.6860(5) 0.0492(17) Uani 1 1 d . . . . .
F44B F 0.66566(14) 0.6737(4) 0.7488(5) 0.0514(17) Uani 1 1 d . . . . .
F45B F 0.64601(15) 0.7539(3) 0.8827(5) 0.0511(17) Uani 1 1 d . . . . .
F46B F 0.60048(15) 0.7082(3) 0.9461(4) 0.0409(15) Uani 1 1 d . . . . .
F52B F 0.60593(13) 0.5952(3) 1.0761(4) 0.0417(15) Uani 1 1 d . . . . .
F53B F 0.59379(16) 0.6662(3) 1.2278(4) 0.0467(16) Uani 1 1 d . . . . .
F54B F 0.53747(16) 0.7124(3) 1.2164(5) 0.0476(17) Uani 1 1 d . . . . .
F55B F 0.49342(14) 0.6914(3) 1.0469(5) 0.0444(16) Uani 1 1 d . . . . .
F56B F 0.50447(13) 0.6246(3) 0.8954(4) 0.0382(14) Uani 1 1 d . . . . .
F62B F 0.51758(13) 0.4688(3) 0.9073(4) 0.0378(14) Uani 1 1 d . . . . .
F63B F 0.52023(15) 0.3267(3) 0.9561(5) 0.0522(17) Uani 1 1 d . . . . .
F64B F 0.57439(17) 0.2590(4) 1.0201(7) 0.069(2) Uani 1 1 d . . . . .
F65B F 0.62534(16) 0.3352(4) 1.0249(6) 0.063(2) Uani 1 1 d . . . . .
F66B F 0.62287(13) 0.4722(3) 0.9611(5) 0.0420(15) Uani 1 1 d . . . . .
F72B F 0.54517(15) 0.7034(3) 0.7971(4) 0.0417(15) Uani 1 1 d . . . . .
F73B F 0.50340(16) 0.7308(3) 0.6295(5) 0.0496(16) Uani 1 1 d . . . . .
F74B F 0.47205(15) 0.6184(4) 0.5221(5) 0.0551(18) Uani 1 1 d . . . . .
F75B F 0.48669(15) 0.4774(4) 0.5764(4) 0.0478(16) Uani 1 1 d . . . . .
F76B F 0.53005(14) 0.4473(3) 0.7358(4) 0.0384(14) Uani 1 1 d . . . . .

loop_
_atom_site_aniso_label
_atom_site_aniso_U_11
_atom_site_aniso_U_22
_atom_site_aniso_U_33
_atom_site_aniso_U_23
_atom_site_aniso_U_13
_atom_site_aniso_U_12
Fe1 0.0382(9) 0.0311(8) 0.0593(11) -0.0017(8) 0.0047(8) 0.0037(7)
B2 0.038(7) 0.042(6) 0.028(6) 0.001(5) 0.011(5) -0.001(5)
B1 0.044(7) 0.048(7) 0.031(6) -0.007(6) 0.019(6) -0.002(6)
N2 0.044(5) 0.034(4) 0.025(4) -0.003(4) 0.008(4) -0.003(4)
N1 0.045(6) 0.039(5) 0.032(5) -0.008(4) 0.016(4) -0.001(4)
C5 0.053(8) 0.057(7) 0.030(6) 0.008(5) 0.011(5) 0.008(6)
C4 0.045(7) 0.061(8) 0.039(7) 0.004(6) 0.007(5) -0.018(6)
C3 0.056(7) 0.036(6) 0.036(6) 0.001(5) 0.009(5) 0.001(5)
N11 0.036(5) 0.051(5) 0.029(5) -0.002(4) 0.011(4) 0.002(4)
N12 0.042(5) 0.035(5) 0.032(5) 0.007(4) 0.010(4) 0.000(4)
C15 0.048(7) 0.069(8) 0.027(6) 0.012(5) -0.003(5) -0.006(6)
C14 0.052(8) 0.067(9) 0.060(9) 0.017(7) 0.008(7) 0.004(7)
C13 0.031(6) 0.055(7) 0.075(10) 0.012(7) 0.007(6) -0.007(5)
C31 0.039(6) 0.050(6) 0.029(6) 0.012(5) 0.012(5) 0.004(5)
C32 0.042(6) 0.042(6) 0.049(7) 0.010(5) 0.010(5) -0.012(5)
C33 0.054(8) 0.041(7) 0.073(9) 0.018(6) 0.004(7) -0.006(6)
C34 0.063(8) 0.037(7) 0.059(8) 0.013(6) -0.006(7) 0.013(6)
C35 0.059(8) 0.042(6) 0.047(7) 0.010(5) 0.020(6) -0.002(5)
C21 0.041(7) 0.076(9) 0.045(7) -0.032(6) 0.018(6) -0.001(6)
C22 0.036(7) 0.074(9) 0.062(9) -0.036(7) -0.002(6) 0.005(6)
C23 0.045(8) 0.069(9) 0.107(13) -0.050(9) -0.001(8) 0.015(7)
C24 0.052(8) 0.052(8) 0.142(16) -0.042(9) 0.019(9) 0.000(7)
C25 0.036(7) 0.055(8) 0.081(10) -0.032(7) -0.001(7) -0.001(6)
Fe1A 0.0589(9) 0.0420(8) 0.0254(7) 0.0002(8) 0.0112(7) -0.0094(9)
B2A 0.038(7) 0.049(7) 0.030(7) 0.000(6) 0.006(5) 0.004(5)
B1A 0.042(7) 0.046(7) 0.034(7) -0.004(6) 0.009(6) -0.002(6)
N2A 0.035(5) 0.056(6) 0.021(4) -0.006(4) 0.005(4) 0.001(4)
N1A 0.030(5) 0.059(6) 0.027(5) 0.012(4) 0.004(4) -0.012(4)
C5A 0.033(6) 0.066(7) 0.037(6) 0.000(6) 0.004(5) 0.002(5)
C4A 0.042(7) 0.066(8) 0.035(6) -0.004(6) 0.016(5) -0.006(6)
C3A 0.049(7) 0.061(7) 0.046(7) 0.013(6) 0.034(6) 0.017(6)
N12A 0.035(5) 0.075(7) 0.025(5) -0.010(5) 0.007(4) 0.006(5)
N11A 0.035(5) 0.044(5) 0.028(5) 0.001(4) 0.010(4) -0.006(4)
C15A 0.063(8) 0.061(8) 0.028(6) -0.005(6) 0.023(6) -0.020(6)
C14A 0.065(9) 0.084(10) 0.050(8) 0.003(7) 0.031(7) 0.024(7)
C13A 0.045(7) 0.066(8) 0.041(7) -0.010(6) 0.013(5) 0.014(6)
C31A 0.041(6) 0.063(7) 0.016(5) 0.008(5) 0.014(5) 0.004(5)
C32A 0.053(7) 0.057(7) 0.024(6) 0.001(5) 0.014(5) -0.006(6)
C33A 0.090(11) 0.060(8) 0.029(7) -0.002(6) 0.022(7) 0.002(7)
C34A 0.068(9) 0.083(10) 0.036(7) -0.011(7) 0.016(7) -0.027(8)
C35A 0.057(8) 0.060(8) 0.034(6) -0.008(6) 0.010(6) -0.007(6)
C21A 0.048(7) 0.053(7) 0.023(5) 0.002(5) 0.007(5) -0.002(5)
C22A 0.057(8) 0.072(9) 0.034(7) 0.005(6) 0.007(6) 0.018(7)
C23A 0.140(16) 0.050(8) 0.050(9) 0.016(7) 0.039(10) 0.028(9)
C24A 0.140(16) 0.039(7) 0.040(8) 0.011(6) 0.035(9) -0.007(8)
C25A 0.082(9) 0.048(7) 0.023(6) -0.001(5) 0.021(6) -0.018(6)
Fe1B 0.0370(8) 0.0313(8) 0.0353(8) -0.0070(7) 0.0019(7) 0.0038(7)
B2B 0.034(6) 0.039(7) 0.044(7) -0.002(6) 0.011(6) 0.004(5)
B1B 0.054(8) 0.044(7) 0.033(7) 0.005(6) 0.016(6) -0.002(6)
N2B 0.040(5) 0.049(5) 0.046(6) -0.004(5) 0.011(4) -0.014(4)
N1B 0.044(6) 0.039(5) 0.058(7) -0.008(5) 0.015(5) 0.013(4)
C5B 0.059(9) 0.077(10) 0.073(10) -0.007(8) 0.037(8) 0.006(7)
C4B 0.050(8) 0.066(9) 0.100(12) -0.047(9) 0.020(8) -0.021(7)
C3B 0.055(8) 0.062(8) 0.075(10) -0.023(7) 0.022(7) -0.016(6)
N12B 0.052(6) 0.037(5) 0.033(5) -0.002(4) 0.010(5) -0.007(4)
N11B 0.051(6) 0.071(7) 0.036(5) 0.007(5) 0.016(5) 0.029(5)
C15B 0.073(9) 0.095(10) 0.031(7) 0.015(7) 0.007(6) 0.035(8)
C14B 0.070(9) 0.082(10) 0.058(9) 0.012(8) 0.015(8) 0.037(8)
C13B 0.048(8) 0.073(9) 0.045(8) -0.024(7) 0.009(6) -0.005(6)
C31B 0.041(6) 0.044(6) 0.021(5) -0.004(4) 0.007(4) -0.008(5)
C32B 0.044(7) 0.034(6) 0.042(6) 0.002(5) 0.007(5) -0.009(5)
C33B 0.041(7) 0.038(6) 0.068(9) 0.008(6) 0.006(6) -0.006(5)
C34B 0.060(8) 0.054(7) 0.049(8) 0.019(6) 0.008(6) 0.007(6)
C35B 0.047(7) 0.045(6) 0.036(6) -0.003(5) 0.003(5) -0.008(5)
C21B 0.042(6) 0.069(8) 0.017(5) -0.002(5) 0.015(5) 0.013(6)
C22B 0.047(7) 0.083(9) 0.030(6) -0.026(6) -0.003(5) 0.021(7)
C23B 0.055(8) 0.061(8) 0.055(8) -0.031(7) 0.002(6) 0.009(6)
C24B 0.058(8) 0.053(7) 0.046(7) -0.024(6) -0.003(6) 0.005(6)
C25B 0.042(7) 0.056(8) 0.037(6) -0.017(6) -0.003(5) 0.014(6)
B3 0.038(6) 0.031(6) 0.036(6) 0.005(5) 0.015(5) 0.006(5)
C41 0.035(6) 0.037(6) 0.033(6) 0.003(4) 0.011(5) 0.002(4)
C42 0.054(7) 0.037(6) 0.028(6) 0.003(5) 0.025(5) 0.015(5)
C43 0.053(7) 0.033(5) 0.031(6) 0.001(4) -0.002(5) 0.004(5)
C44 0.072(9) 0.034(6) 0.033(6) -0.006(5) 0.015(6) 0.008(5)
C45 0.063(7) 0.038(6) 0.032(6) -0.002(5) 0.029(6) 0.008(5)
C46 0.041(6) 0.030(5) 0.044(6) 0.002(5) 0.015(5) 0.000(4)
C51 0.032(5) 0.035(5) 0.029(5) -0.003(4) 0.012(4) -0.003(4)
C52 0.036(6) 0.042(6) 0.030(5) 0.001(5) 0.008(4) 0.001(5)
C53 0.057(7) 0.034(6) 0.036(6) 0.006(5) 0.003(5) 0.011(5)
C54 0.068(8) 0.032(6) 0.053(8) 0.012(5) 0.022(6) 0.000(6)
C55 0.064(9) 0.035(6) 0.057(8) 0.009(6) 0.034(7) 0.006(6)
C56 0.044(6) 0.039(6) 0.045(7) 0.009(5) 0.002(5) 0.004(5)
C61 0.037(6) 0.034(5) 0.040(6) 0.004(5) 0.014(5) 0.005(4)
C62 0.037(6) 0.035(5) 0.040(6) 0.000(5) 0.009(5) 0.006(4)
C63 0.052(7) 0.054(7) 0.031(6) 0.000(5) -0.001(5) -0.003(6)
C64 0.044(7) 0.050(7) 0.045(7) 0.021(6) 0.003(6) 0.007(6)
C65 0.041(6) 0.037(6) 0.059(8) 0.021(6) 0.019(6) 0.014(5)
C66 0.049(6) 0.034(5) 0.028(6) -0.003(4) 0.011(5) 0.005(5)
C71 0.038(5) 0.033(5) 0.028(5) 0.003(4) 0.013(4) 0.001(4)
C72 0.035(6) 0.030(5) 0.032(6) 0.005(4) 0.005(4) 0.000(4)
C73 0.044(6) 0.031(5) 0.035(6) -0.004(4) 0.017(5) 0.009(4)
C74 0.036(6) 0.048(6) 0.029(5) 0.003(5) 0.011(5) 0.005(5)
C75 0.044(6) 0.031(6) 0.040(6) 0.011(5) 0.020(5) -0.002(5)
C76 0.047(6) 0.036(5) 0.028(5) 0.001(4) 0.014(5) -0.002(5)
F42 0.034(3) 0.058(4) 0.045(4) -0.004(3) 0.008(3) 0.002(3)
F43 0.054(4) 0.061(4) 0.039(4) -0.007(3) 0.002(3) 0.001(3)
F44 0.083(5) 0.069(5) 0.031(4) -0.010(3) 0.021(3) 0.008(4)
F45 0.070(5) 0.059(4) 0.061(5) -0.004(4) 0.044(4) 0.004(4)
F46 0.040(4) 0.052(4) 0.049(4) 0.000(3) 0.018(3) 0.001(3)
F52 0.045(4) 0.043(3) 0.044(4) 0.001(3) 0.002(3) 0.007(3)
F53 0.082(5) 0.047(4) 0.058(5) 0.013(3) -0.006(4) 0.024(4)
F54 0.102(6) 0.040(4) 0.079(5) 0.014(4) 0.012(5) -0.005(4)
F55 0.061(5) 0.046(4) 0.096(6) 0.011(4) 0.015(4) -0.020(4)
F56 0.037(4) 0.046(4) 0.065(4) 0.008(3) 0.011(3) 0.003(3)
F62 0.056(4) 0.042(3) 0.040(4) -0.008(3) 0.010(3) 0.008(3)
F63 0.061(4) 0.070(5) 0.035(4) 0.000(3) -0.006(3) 0.002(4)
F64 0.055(4) 0.079(5) 0.056(5) 0.021(4) -0.004(4) 0.014(4)
F65 0.061(4) 0.053(4) 0.077(5) 0.027(4) 0.029(4) 0.027(3)
F66 0.055(4) 0.037(3) 0.046(4) 0.002(3) 0.013(3) 0.009(3)
F72 0.048(4) 0.034(3) 0.049(4) -0.009(3) 0.020(3) 0.001(3)
F73 0.054(4) 0.050(4) 0.048(4) -0.010(3) 0.021(3) 0.009(3)
F74 0.050(4) 0.065(4) 0.047(4) 0.007(3) 0.032(3) 0.005(3)
F75 0.076(5) 0.041(4) 0.071(5) 0.002(3) 0.044(4) -0.008(3)
F76 0.057(4) 0.030(3) 0.058(4) -0.004(3) 0.029(3) 0.004(3)
B3A 0.035(6) 0.029(6) 0.031(6) 0.000(5) 0.011(5) 0.003(5)
C41A 0.033(6) 0.024(5) 0.033(5) 0.008(4) 0.013(4) 0.002(4)
C42A 0.028(5) 0.031(5) 0.033(6) -0.002(4) 0.011(4) -0.005(4)
C43A 0.039(6) 0.031(5) 0.058(8) -0.005(5) 0.027(6) 0.002(5)
C44A 0.052(7) 0.025(5) 0.050(7) -0.006(5) 0.017(6) -0.001(5)
C45A 0.036(6) 0.027(5) 0.060(7) -0.003(5) 0.018(5) -0.011(5)
C46A 0.037(6) 0.032(6) 0.041(6) -0.003(5) 0.012(5) -0.001(5)
C51A 0.038(6) 0.020(5) 0.027(5) 0.002(4) 0.011(4) -0.005(4)
C52A 0.043(6) 0.033(5) 0.025(5) 0.001(4) 0.000(5) -0.003(5)
C53A 0.046(7) 0.027(5) 0.041(6) -0.003(5) 0.025(5) -0.002(5)
C54A 0.062(7) 0.023(5) 0.030(6) -0.003(4) 0.024(5) 0.006(5)
C55A 0.046(7) 0.034(6) 0.028(6) 0.003(4) 0.006(5) 0.006(5)
C56A 0.032(6) 0.027(5) 0.038(6) 0.005(4) 0.012(5) 0.002(4)
C61A 0.032(5) 0.033(5) 0.035(6) -0.003(4) 0.014(5) -0.002(4)
C62A 0.049(7) 0.025(5) 0.031(6) 0.003(4) 0.014(5) -0.002(5)
C63A 0.043(7) 0.048(7) 0.033(6) 0.007(5) 0.013(5) 0.012(5)
C64A 0.047(7) 0.059(7) 0.026(6) -0.006(5) 0.004(5) -0.007(6)
C65A 0.054(7) 0.034(6) 0.028(6) -0.006(5) 0.009(5) -0.012(5)
C66A 0.055(7) 0.038(6) 0.026(6) 0.006(5) 0.012(5) 0.000(5)
C71A 0.032(6) 0.030(5) 0.023(5) 0.000(4) 0.001(4) 0.000(4)
C72A 0.035(6) 0.034(5) 0.026(5) -0.005(4) 0.004(4) -0.002(4)
C73A 0.044(6) 0.037(6) 0.031(6) -0.007(5) 0.005(5) 0.014(5)
C74A 0.030(6) 0.051(7) 0.036(6) -0.017(5) 0.009(5) 0.009(5)
C75A 0.044(6) 0.050(6) 0.023(5) -0.003(5) 0.015(5) -0.001(5)
C76A 0.036(6) 0.041(6) 0.037(6) 0.001(5) 0.012(5) 0.004(5)
F42A 0.031(3) 0.036(3) 0.056(4) -0.004(3) 0.018(3) -0.006(3)
F43A 0.050(4) 0.037(3) 0.064(4) -0.007(3) 0.025(3) 0.006(3)
F44A 0.064(5) 0.036(4) 0.090(6) -0.024(4) 0.018(4) -0.006(3)
F45A 0.041(4) 0.041(4) 0.100(6) -0.011(4) 0.019(4) -0.019(3)
F46A 0.027(3) 0.040(3) 0.069(5) -0.005(3) 0.014(3) -0.001(3)
F52A 0.039(3) 0.050(4) 0.034(3) -0.003(3) 0.007(3) -0.008(3)
F53A 0.050(4) 0.050(4) 0.055(4) -0.004(3) 0.034(3) -0.009(3)
F54A 0.080(5) 0.046(4) 0.045(4) 0.017(3) 0.038(4) 0.018(3)
F55A 0.059(4) 0.061(4) 0.034(4) 0.008(3) 0.005(3) 0.013(3)
F56A 0.038(3) 0.039(3) 0.037(3) 0.003(3) 0.002(3) -0.001(3)
F62A 0.048(4) 0.033(3) 0.042(4) 0.010(3) 0.011(3) 0.002(3)
F63A 0.063(5) 0.062(4) 0.036(4) 0.012(3) 0.006(3) 0.014(4)
F64A 0.058(4) 0.090(6) 0.028(4) -0.006(4) -0.005(3) -0.004(4)
F65A 0.077(5) 0.049(4) 0.035(4) -0.010(3) 0.009(3) -0.023(3)
F66A 0.053(4) 0.027(3) 0.038(3) 0.005(3) 0.008(3) -0.001(3)
F72A 0.053(4) 0.033(3) 0.043(4) 0.009(3) 0.012(3) 0.009(3)
F73A 0.055(4) 0.042(4) 0.049(4) -0.008(3) 0.006(3) 0.022(3)
F74A 0.046(4) 0.068(5) 0.057(4) -0.012(4) 0.020(3) 0.014(3)
F75A 0.059(4) 0.060(4) 0.051(4) 0.006(3) 0.034(4) 0.003(3)
F76A 0.051(4) 0.039(3) 0.055(4) 0.017(3) 0.026(3) 0.011(3)
B3B 0.033(6) 0.032(6) 0.026(6) 0.000(5) 0.008(5) 0.009(5)
C41B 0.037(6) 0.023(5) 0.032(6) -0.004(4) 0.008(5) -0.002(4)
C42B 0.039(6) 0.022(5) 0.032(5) 0.001(4) 0.010(5) -0.004(4)
C43B 0.042(6) 0.040(6) 0.039(6) -0.001(5) 0.017(5) 0.002(5)
C44B 0.032(6) 0.043(6) 0.039(6) 0.012(5) 0.006(5) -0.001(5)
C45B 0.043(7) 0.031(6) 0.038(6) 0.002(5) -0.004(5) -0.003(5)
C46B 0.038(6) 0.029(5) 0.034(6) 0.001(4) 0.011(5) 0.003(4)
C51B 0.035(6) 0.025(5) 0.025(5) 0.005(4) 0.005(4) 0.003(4)
C52B 0.035(6) 0.028(5) 0.035(6) 0.002(4) 0.002(5) 0.005(4)
C53B 0.050(7) 0.029(5) 0.022(5) -0.003(4) 0.003(5) -0.005(5)
C54B 0.058(7) 0.020(5) 0.026(5) 0.000(4) 0.020(5) 0.000(5)
C55B 0.035(6) 0.029(5) 0.035(6) 0.003(4) 0.013(5) 0.003(4)
C56B 0.037(6) 0.027(5) 0.017(5) 0.005(4) 0.003(4) 0.003(4)
C61B 0.025(5) 0.031(5) 0.029(5) -0.006(4) 0.007(4) 0.006(4)
C62B 0.030(6) 0.033(5) 0.030(5) 0.002(4) 0.009(4) 0.012(4)
C63B 0.038(6) 0.039(6) 0.041(6) 0.012(5) 0.013(5) -0.007(5)
C64B 0.047(7) 0.031(6) 0.060(8) 0.019(5) 0.019(6) 0.010(5)
C65B 0.044(7) 0.043(6) 0.048(7) 0.019(5) 0.017(6) 0.019(5)
C66B 0.029(6) 0.032(5) 0.039(6) 0.005(5) 0.012(5) 0.003(4)
C71B 0.039(6) 0.027(5) 0.024(5) -0.003(4) 0.017(4) 0.003(4)
C72B 0.038(6) 0.030(5) 0.022(5) -0.007(4) 0.010(4) -0.004(4)
C73B 0.051(7) 0.041(6) 0.030(6) 0.013(5) 0.014(5) 0.010(5)
C74B 0.035(6) 0.056(7) 0.018(5) 0.000(5) -0.001(4) -0.002(5)
C75B 0.042(6) 0.040(6) 0.019(5) -0.008(4) 0.006(4) -0.008(5)
C76B 0.037(6) 0.033(5) 0.022(5) -0.010(4) 0.012(4) 0.003(4)
F42B 0.049(4) 0.037(3) 0.040(4) -0.011(3) 0.019(3) -0.003(3)
F43B 0.051(4) 0.053(4) 0.051(4) -0.002(3) 0.026(3) 0.009(3)
F44B 0.039(4) 0.060(4) 0.058(4) 0.014(3) 0.018(3) -0.006(3)
F45B 0.054(4) 0.037(3) 0.054(4) 0.002(3) 0.001(3) -0.018(3)
F46B 0.057(4) 0.029(3) 0.036(3) -0.008(3) 0.012(3) -0.001(3)
F52B 0.037(4) 0.052(4) 0.033(3) -0.002(3) 0.004(3) 0.007(3)
F53B 0.065(4) 0.047(4) 0.024(3) -0.006(3) 0.005(3) -0.007(3)
F54B 0.077(5) 0.042(3) 0.032(3) -0.006(3) 0.028(3) 0.004(3)
F55B 0.053(4) 0.046(3) 0.043(4) 0.001(3) 0.028(3) 0.013(3)
F56B 0.036(3) 0.047(3) 0.033(3) 0.001(3) 0.010(3) 0.009(3)
F62B 0.036(3) 0.042(3) 0.038(3) 0.002(3) 0.014(3) 0.006(3)
F63B 0.049(4) 0.043(4) 0.070(5) 0.011(3) 0.024(4) -0.008(3)
F64B 0.067(5) 0.035(4) 0.110(7) 0.035(4) 0.031(5) 0.009(3)
F65B 0.047(4) 0.052(4) 0.089(6) 0.029(4) 0.014(4) 0.025(3)
F66B 0.034(3) 0.043(3) 0.046(4) 0.008(3) 0.008(3) 0.004(3)
F72B 0.060(4) 0.027(3) 0.033(3) -0.002(2) 0.004(3) 0.002(3)
F73B 0.065(4) 0.043(4) 0.039(4) 0.016(3) 0.011(3) 0.013(3)
F74B 0.046(4) 0.074(5) 0.037(4) 0.018(3) -0.003(3) -0.002(3)
F75B 0.049(4) 0.057(4) 0.032(3) -0.012(3) 0.003(3) -0.015(3)
F76B 0.054(4) 0.026(3) 0.034(3) -0.004(2) 0.010(3) 0.003(3)

loop_
_atom_type_symbol
_atom_type_description
_atom_type_scat_dispersion_real
_atom_type_scat_dispersion_imag
_atom_type_scat_source
C C 0.0033 0.0016 'International Tables Vol C Tables 4.2.6.8 and 6.1.1.4'
H H 0.0000 0.0000 'International Tables Vol C Tables 4.2.6.8 and 6.1.1.4'
B B 0.0013 0.0007 'International Tables Vol C Tables 4.2.6.8 and 6.1.1.4'
F F 0.0171 0.0103 'International Tables Vol C Tables 4.2.6.8 and 6.1.1.4'
Fe Fe 0.3463 0.8444 'International Tables Vol C Tables 4.2.6.8 and 6.1.1.4'
N N 0.0061 0.0033 'International Tables Vol C Tables 4.2.6.8 and 6.1.1.4'

loop_
_geom_angle_atom_site_label_1
_geom_angle_atom_site_label_2
_geom_angle_atom_site_label_3
_geom_angle
_geom_angle_site_symmetry_1
_geom_angle_site_symmetry_3
_geom_angle_publ_flag
C21 Fe1 C25 40.8(5) . . ?
C21 Fe1 C22 42.2(5) . . ?
C25 Fe1 C22 68.1(5) . . ?
C21 Fe1 C34 160.6(5) . . ?
C25 Fe1 C34 122.2(6) . . ?
C22 Fe1 C34 152.8(5) . . ?
C21 Fe1 C33 158.9(5) . . ?
C25 Fe1 C33 155.6(5) . . ?
C22 Fe1 C33 119.5(6) . . ?
C34 Fe1 C33 40.5(5) . . ?
C21 Fe1 C23 69.4(6) . . ?
C25 Fe1 C23 67.4(6) . . ?
C22 Fe1 C23 39.9(6) . . ?
C34 Fe1 C23 116.8(6) . . ?
C33 Fe1 C23 102.8(6) . . ?
C21 Fe1 C32 127.2(5) . . ?
C25 Fe1 C32 164.2(5) . . ?
C22 Fe1 C32 110.1(5) . . ?
C34 Fe1 C32 67.0(5) . . ?
C33 Fe1 C32 39.6(5) . . ?
C23 Fe1 C32 122.0(5) . . ?
C21 Fe1 C35 128.3(5) . . ?
C25 Fe1 C35 111.3(5) . . ?
C22 Fe1 C35 166.4(5) . . ?
C34 Fe1 C35 39.6(5) . . ?
C33 Fe1 C35 67.0(5) . . ?
C23 Fe1 C35 153.4(6) . . ?
C32 Fe1 C35 66.5(5) . . ?
C21 Fe1 C24 69.1(7) . . ?
C25 Fe1 C24 40.0(6) . . ?
C22 Fe1 C24 67.8(7) . . ?
C34 Fe1 C24 103.0(7) . . ?
C33 Fe1 C24 118.2(6) . . ?
C23 Fe1 C24 40.3(6) . . ?
C32 Fe1 C24 155.2(5) . . ?
C35 Fe1 C24 121.1(6) . . ?
C21 Fe1 C31 113.0(4) . . ?
C25 Fe1 C31 127.3(5) . . ?
C22 Fe1 C31 129.2(5) . . ?
C34 Fe1 C31 67.6(5) . . ?
C33 Fe1 C31 68.1(5) . . ?
C23 Fe1 C31 161.3(5) . . ?
C32 Fe1 C31 40.8(4) . . ?
C35 Fe1 C31 39.6(4) . . ?
C24 Fe1 C31 158.4(6) . . ?
C21 Fe1 B1 38.6(4) . . ?
C25 Fe1 B1 68.1(5) . . ?
C22 Fe1 B1 69.1(5) . . ?
C34 Fe1 B1 137.2(5) . . ?
C33 Fe1 B1 135.9(5) . . ?
C23 Fe1 B1 105.5(6) . . ?
C32 Fe1 B1 96.4(4) . . ?
C35 Fe1 B1 97.8(4) . . ?
C24 Fe1 B1 105.2(6) . . ?
C31 Fe1 B1 74.5(4) . . ?
N12 B2 N2 104.0(8) . . ?
N12 B2 C31 106.0(9) . . ?
N2 B2 C31 107.1(9) . . ?
N12 B2 H2 120(5) . . ?
N2 B2 H2 108(5) . . ?
C31 B2 H2 111(5) . . ?
N1 B1 C21 123.3(11) . . ?
N1 B1 N11 111.5(9) . . ?
C21 B1 N11 125.0(11) . . ?
N1 B1 Fe1 110.5(8) . . ?
C21 B1 Fe1 57.7(7) . . ?
N11 B1 Fe1 108.5(7) . . ?
C3 N2 N1 106.1(9) . . ?
C3 N2 B2 138.6(9) . . ?
N1 N2 B2 115.1(8) . . ?
C5 N1 N2 109.2(9) . . ?
C5 N1 B1 135.6(9) . . ?
N2 N1 B1 115.2(9) . . ?
N1 C5 C4 109.0(11) . . ?
N1 C5 H5 125.5 . . ?
C4 C5 H5 125.5 . . ?
C5 C4 C3 104.3(10) . . ?
C5 C4 H4 127.9 . . ?
C3 C4 H4 127.9 . . ?
N2 C3 C4 111.4(10) . . ?
N2 C3 H3 124.3 . . ?
C4 C3 H3 124.3 . . ?
C15 N11 N12 108.1(9) . . ?
C15 N11 B1 136.2(10) . . ?
N12 N11 B1 115.5(8) . . ?
C13 N12 N11 107.5(10) . . ?
C13 N12 B2 135.7(10) . . ?
N11 N12 B2 115.7(8) . . ?
N11 C15 C14 108.4(11) . . ?
N11 C15 H15 125.8 . . ?
C14 C15 H15 125.8 . . ?
C13 C14 C15 104.9(12) . . ?
C13 C14 H14 127.6 . . ?
C15 C14 H14 127.6 . . ?
N12 C13 C14 111.1(13) . . ?
N12 C13 H13 124.4 . . ?
C14 C13 H13 124.4 . . ?
C35 C31 C32 104.1(10) . . ?
C35 C31 B2 129.3(10) . . ?
C32 C31 B2 126.6(10) . . ?
C35 C31 Fe1 68.5(7) . . ?
C32 C31 Fe1 67.9(7) . . ?
B2 C31 Fe1 127.7(7) . . ?
C33 C32 C31 109.6(11) . . ?
C33 C32 Fe1 69.5(8) . . ?
C31 C32 Fe1 71.3(6) . . ?
C33 C32 H32 125.2 . . ?
C31 C32 H32 125.2 . . ?
Fe1 C32 H32 125.7 . . ?
C32 C33 C34 107.5(11) . . ?
C32 C33 Fe1 71.0(7) . . ?
C34 C33 Fe1 69.4(8) . . ?
C32 C33 H33 126.2 . . ?
C34 C33 H33 126.2 . . ?
Fe1 C33 H33 125.0 . . ?
C35 C34 C33 108.1(10) . . ?
C35 C34 Fe1 71.4(7) . . ?
C33 C34 Fe1 70.1(8) . . ?
C35 C34 H34 125.9 . . ?
C33 C34 H34 125.9 . . ?
Fe1 C34 H34 124.1 . . ?
C34 C35 C31 110.6(11) . . ?
C34 C35 Fe1 69.0(8) . . ?
C31 C35 Fe1 71.9(7) . . ?
C34 C35 H35 124.7 . . ?
C31 C35 H35 124.7 . . ?
Fe1 C35 H35 126.0 . . ?
C25 C21 C22 105.0(12) . . ?
C25 C21 B1 117.7(11) . . ?
C22 C21 B1 117.4(11) . . ?
C25 C21 Fe1 69.9(9) . . ?
C22 C21 Fe1 70.0(8) . . ?
B1 C21 Fe1 83.8(7) . . ?
C23 C22 C21 108.4(12) . . ?
C23 C22 Fe1 70.8(9) . . ?
C21 C22 Fe1 67.8(7) . . ?
C23 C22 H22 125.8 . . ?
C21 C22 H22 125.8 . . ?
Fe1 C22 H22 127.1 . . ?
C22 C23 C24 108.9(13) . . ?
C22 C23 Fe1 69.3(7) . . ?
C24 C23 Fe1 70.5(8) . . ?
C22 C23 H23 125.6 . . ?
C24 C23 H23 125.6 . . ?
Fe1 C23 H23 126.2 . . ?
C25 C24 C23 106.4(15) . . ?
C25 C24 Fe1 67.8(8) . . ?
C23 C24 Fe1 69.2(8) . . ?
C25 C24 H24 126.8 . . ?
C23 C24 H24 126.8 . . ?
Fe1 C24 H24 127.7 . . ?
C24 C25 C21 111.4(12) . . ?
C24 C25 Fe1 72.2(9) . . ?
C21 C25 Fe1 69.3(7) . . ?
C24 C25 H25 124.3 . . ?
C21 C25 H25 124.3 . . ?
Fe1 C25 H25 125.8 . . ?
C21A Fe1A C22A 42.3(5) . . ?
C21A Fe1A C33A 159.7(5) . . ?
C22A Fe1A C33A 120.5(6) . . ?
C21A Fe1A C23A 68.4(5) . . ?
C22A Fe1A C23A 39.0(6) . . ?
C33A Fe1A C23A 104.6(6) . . ?
C21A Fe1A C34A 158.5(5) . . ?
C22A Fe1A C34A 154.2(6) . . ?
C33A Fe1A C34A 41.7(6) . . ?
C23A Fe1A C34A 118.6(6) . . ?
C21A Fe1A C32A 127.7(5) . . ?
C22A Fe1A C32A 110.9(5) . . ?
C33A Fe1A C32A 39.2(5) . . ?
C23A Fe1A C32A 123.1(6) . . ?
C34A Fe1A C32A 67.7(5) . . ?
C21A Fe1A C25A 41.6(5) . . ?
C22A Fe1A C25A 68.6(5) . . ?
C33A Fe1A C25A 154.7(5) . . ?
C23A Fe1A C25A 66.6(6) . . ?
C34A Fe1A C25A 119.7(5) . . ?
C32A Fe1A C25A 165.0(4) . . ?
C21A Fe1A C24A 68.5(5) . . ?
C22A Fe1A C24A 66.5(7) . . ?
C33A Fe1A C24A 118.8(5) . . ?
C23A Fe1A C24A 39.0(6) . . ?
C34A Fe1A C24A 103.4(6) . . ?
C32A Fe1A C24A 155.0(6) . . ?
C25A Fe1A C24A 39.6(5) . . ?
C21A Fe1A C35A 126.5(5) . . ?
C22A Fe1A C35A 165.4(5) . . ?
C33A Fe1A C35A 67.9(5) . . ?
C23A Fe1A C35A 154.7(7) . . ?
C34A Fe1A C35A 39.8(5) . . ?
C32A Fe1A C35A 67.2(5) . . ?
C25A Fe1A C35A 109.3(6) . . ?
C24A Fe1A C35A 121.7(7) . . ?
C21A Fe1A C31A 112.5(4) . . ?
C22A Fe1A C31A 129.2(5) . . ?
C33A Fe1A C31A 68.0(5) . . ?
C23A Fe1A C31A 161.7(6) . . ?
C34A Fe1A C31A 67.8(5) . . ?
C32A Fe1A C31A 40.9(4) . . ?
C25A Fe1A C31A 127.1(5) . . ?
C24A Fe1A C31A 159.3(6) . . ?
C35A Fe1A C31A 39.8(5) . . ?
C21A Fe1A B1A 37.1(4) . . ?
C22A Fe1A B1A 68.0(5) . . ?
C33A Fe1A B1A 136.9(5) . . ?
C23A Fe1A B1A 103.1(6) . . ?
C34A Fe1A B1A 137.4(6) . . ?
C32A Fe1A B1A 97.8(5) . . ?
C25A Fe1A B1A 67.8(4) . . ?
C24A Fe1A B1A 103.5(5) . . ?
C35A Fe1A B1A 97.7(5) . . ?
C31A Fe1A B1A 75.5(5) . . ?
N12A B2A N2A 105.3(9) . . ?
N12A B2A C31A 106.9(9) . . ?
N2A B2A C31A 105.5(9) . . ?
N12A B2A H2A 109(5) . . ?
N2A B2A H2A 109(5) . . ?
C31A B2A H2A 121(5) . . ?
C21A B1A N1A 126.9(11) . . ?
C21A B1A N11A 124.1(11) . . ?
N1A B1A N11A 108.8(10) . . ?
C21A B1A Fe1A 56.7(6) . . ?
N1A B1A Fe1A 109.8(8) . . ?
N11A B1A Fe1A 111.0(7) . . ?
C3A N2A N1A 108.8(9) . . ?
C3A N2A B2A 135.5(10) . . ?
N1A N2A B2A 115.2(9) . . ?
N2A N1A C5A 106.8(8) . . ?
N2A N1A B1A 117.3(9) . . ?
C5A N1A B1A 134.5(10) . . ?
N1A C5A C4A 109.2(10) . . ?
N1A C5A H5A 125.4 . . ?
C4A C5A H5A 125.4 . . ?
C3A C4A C5A 105.0(10) . . ?
C3A C4A H4A 127.5 . . ?
C5A C4A H4A 127.5 . . ?
N2A C3A C4A 110.1(10) . . ?
N2A C3A H3A 125.0 . . ?
C4A C3A H3A 125.0 . . ?
C13A N12A N11A 106.6(9) . . ?
C13A N12A B2A 136.1(10) . . ?
N11A N12A B2A 117.0(9) . . ?
C15A N11A N12A 108.1(9) . . ?
C15A N11A B1A 138.5(10) . . ?
N12A N11A B1A 113.2(8) . . ?
C14A C15A N11A 109.1(10) . . ?
C14A C15A H15A 125.5 . . ?
N11A C15A H15A 125.5 . . ?
C15A C14A C13A 106.9(11) . . ?
C15A C14A H14A 126.6 . . ?
C13A C14A H14A 126.6 . . ?
N12A C13A C14A 109.2(11) . . ?
N12A C13A H13A 125.4 . . ?
C14A C13A H13A 125.4 . . ?
C35A C31A C32A 105.1(11) . . ?
C35A C31A B2A 128.6(10) . . ?
C32A C31A B2A 126.3(10) . . ?
C35A C31A Fe1A 68.8(7) . . ?
C32A C31A Fe1A 67.8(6) . . ?
B2A C31A Fe1A 126.7(8) . . ?
C33A C32A C31A 110.1(12) . . ?
C33A C32A Fe1A 69.9(7) . . ?
C31A C32A Fe1A 71.3(6) . . ?
C33A C32A H32A 124.9 . . ?
C31A C32A H32A 124.9 . . ?
Fe1A C32A H32A 125.4 . . ?
C32A C33A C34A 107.7(12) . . ?
C32A C33A Fe1A 70.9(7) . . ?
C34A C33A Fe1A 69.4(7) . . ?
C32A C33A H33A 126.1 . . ?
C34A C33A H33A 126.1 . . ?
Fe1A C33A H33A 125.1 . . ?
C35A C34A C33A 106.9(12) . . ?
C35A C34A Fe1A 70.8(7) . . ?
C33A C34A Fe1A 68.9(7) . . ?
C35A C34A H34A 126.6 . . ?
C33A C34A H34A 126.6 . . ?
Fe1A C34A H34A 125.3 . . ?
C34A C35A C31A 110.2(12) . . ?
C34A C35A Fe1A 69.4(8) . . ?
C31A C35A Fe1A 71.4(7) . . ?
C34A C35A H35A 124.9 . . ?
C31A C35A H35A 124.9 . . ?
Fe1A C35A H35A 126.0 . . ?
C25A C21A B1A 119.7(11) . . ?
C25A C21A C22A 105.4(11) . . ?
B1A C21A C22A 118.4(11) . . ?
C25A C21A Fe1A 71.3(6) . . ?
B1A C21A Fe1A 86.2(7) . . ?
C22A C21A Fe1A 70.2(7) . . ?
C23A C22A C21A 107.5(13) . . ?
C23A C22A Fe1A 70.9(9) . . ?
C21A C22A Fe1A 67.6(7) . . ?
C23A C22A H22A 126.2 . . ?
C21A C22A H22A 126.2 . . ?
Fe1A C22A H22A 126.9 . . ?
C22A C23A C24A 110.8(13) . . ?
C22A C23A Fe1A 70.2(8) . . ?
C24A C23A Fe1A 71.3(9) . . ?
C22A C23A H23A 124.6 . . ?
C24A C23A H23A 124.6 . . ?
Fe1A C23A H23A 125.5 . . ?
C23A C24A C25A 108.9(14) . . ?
C23A C24A Fe1A 69.8(8) . . ?
C25A C24A Fe1A 69.9(7) . . ?
C23A C24A H24A 125.6 . . ?
C25A C24A H24A 125.6 . . ?
Fe1A C24A H24A 126.3 . . ?
C24A C25A C21A 107.3(13) . . ?
C24A C25A Fe1A 70.4(7) . . ?
C21A C25A Fe1A 67.1(6) . . ?
C24A C25A H25A 126.3 . . ?
C21A C25A H25A 126.3 . . ?
Fe1A C25A H25A 127.7 . . ?
C22B Fe1B C21B 42.4(5) . . ?
C22B Fe1B C25B 69.1(5) . . ?
C21B Fe1B C25B 42.2(4) . . ?
C22B Fe1B C35B 164.9(5) . . ?
C21B Fe1B C35B 126.8(5) . . ?
C25B Fe1B C35B 110.3(5) . . ?
C22B Fe1B C34B 153.9(6) . . ?
C21B Fe1B C34B 158.8(5) . . ?
C25B Fe1B C34B 119.4(5) . . ?
C35B Fe1B C34B 40.3(5) . . ?
C22B Fe1B C23B 40.1(5) . . ?
C21B Fe1B C23B 69.9(5) . . ?
C25B Fe1B C23B 67.7(5) . . ?
C35B Fe1B C23B 154.6(5) . . ?
C34B Fe1B C23B 116.9(6) . . ?
C22B Fe1B C24B 67.1(5) . . ?
C21B Fe1B C24B 69.0(5) . . ?
C25B Fe1B C24B 39.5(5) . . ?
C35B Fe1B C24B 122.7(5) . . ?
C34B Fe1B C24B 102.8(5) . . ?
C23B Fe1B C24B 39.5(5) . . ?
C22B Fe1B C32B 109.5(5) . . ?
C21B Fe1B C32B 128.0(4) . . ?
C25B Fe1B C32B 166.9(4) . . ?
C35B Fe1B C32B 67.5(5) . . ?
C34B Fe1B C32B 67.9(5) . . ?
C23B Fe1B C32B 120.2(5) . . ?
C24B Fe1B C32B 152.9(5) . . ?
C22B Fe1B C31B 128.0(5) . . ?
C21B Fe1B C31B 113.1(4) . . ?
C25B Fe1B C31B 129.2(4) . . ?
C35B Fe1B C31B 40.1(4) . . ?
C34B Fe1B C31B 68.2(5) . . ?
C23B Fe1B C31B 159.2(5) . . ?
C24B Fe1B C31B 161.1(4) . . ?
C32B Fe1B C31B 40.8(4) . . ?
C22B Fe1B C33B 120.7(5) . . ?
C21B Fe1B C33B 160.8(5) . . ?
C25B Fe1B C33B 152.5(5) . . ?
C35B Fe1B C33B 67.2(5) . . ?
C34B Fe1B C33B 40.4(5) . . ?
C23B Fe1B C33B 102.4(6) . . ?
C24B Fe1B C33B 116.8(5) . . ?
C32B Fe1B C33B 39.8(4) . . ?
C31B Fe1B C33B 67.8(4) . . ?
C22B Fe1B B1B 68.4(5) . . ?
C21B Fe1B B1B 38.0(4) . . ?
C25B Fe1B B1B 69.4(5) . . ?
C35B Fe1B B1B 97.0(5) . . ?
C34B Fe1B B1B 137.2(5) . . ?
C23B Fe1B B1B 105.2(5) . . ?
C24B Fe1B B1B 105.0(5) . . ?
C32B Fe1B B1B 97.8(4) . . ?
C31B Fe1B B1B 75.1(4) . . ?
C33B Fe1B B1B 137.5(5) . . ?
N2B B2B N12B 104.0(9) . . ?
N2B B2B C31B 105.9(9) . . ?
N12B B2B C31B 106.9(9) . . ?
N2B B2B H2B 111(4) . . ?
N12B B2B H2B 114(4) . . ?
C31B B2B H2B 115(4) . . ?
C21B B1B N11B 125.1(11) . . ?
C21B B1B N1B 124.4(11) . . ?
N11B B1B N1B 110.2(10) . . ?
C21B B1B Fe1B 57.9(6) . . ?
N11B B1B Fe1B 110.9(8) . . ?
N1B B1B Fe1B 109.1(7) . . ?
C3B N2B N1B 106.6(9) . . ?
C3B N2B B2B 135.7(10) . . ?
N1B N2B B2B 116.8(9) . . ?
C5B N1B N2B 110.5(10) . . ?
C5B N1B B1B 136.1(11) . . ?
N2B N1B B1B 113.4(9) . . ?
N1B C5B C4B 109.2(12) . . ?
N1B C5B H5B 125.4 . . ?
C4B C5B H5B 125.4 . . ?
C5B C4B C3B 105.1(12) . . ?
C5B C4B H4B 127.5 . . ?
C3B C4B H4B 127.5 . . ?
N2B C3B C4B 108.4(12) . . ?
N2B C3B H3B 125.8 . . ?
C4B C3B H3B 125.8 . . ?
C13B N12B N11B 107.5(9) . . ?
C13B N12B B2B 135.8(10) . . ?
N11B N12B B2B 116.4(9) . . ?
N12B N11B C15B 109.0(10) . . ?
N12B N11B B1B 115.5(9) . . ?
C15B N11B B1B 135.2(10) . . ?
N11B C15B C14B 106.7(12) . . ?
N11B C15B H15B 126.7 . . ?
C14B C15B H15B 126.7 . . ?
C13B C14B C15B 105.8(12) . . ?
C13B C14B H14B 127.1 . . ?
C15B C14B H14B 127.1 . . ?
N12B C13B C14B 111.0(12) . . ?
N12B C13B H13B 124.5 . . ?
C14B C13B H13B 124.5 . . ?
C35B C31B C32B 106.2(10) . . ?
C35B C31B B2B 128.1(10) . . ?
C32B C31B B2B 125.6(10) . . ?
C35B C31B Fe1B 68.9(6) . . ?
C32B C31B Fe1B 69.3(6) . . ?
B2B C31B Fe1B 127.6(7) . . ?
C33B C32B C31B 108.4(10) . . ?
C33B C32B Fe1B 70.7(7) . . ?
C31B C32B Fe1B 69.9(6) . . ?
C33B C32B H32B 125.8 . . ?
C31B C32B H32B 125.8 . . ?
Fe1B C32B H32B 125.2 . . ?
C32B C33B C34B 108.0(10) . . ?
C32B C33B Fe1B 69.4(7) . . ?
C34B C33B Fe1B 68.6(7) . . ?
C32B C33B H33B 126.0 . . ?
C34B C33B H33B 126.0 . . ?
Fe1B C33B H33B 127.5 . . ?
C35B C34B C33B 107.3(10) . . ?
C35B C34B Fe1B 69.7(7) . . ?
C33B C34B Fe1B 71.0(7) . . ?
C35B C34B H34B 126.4 . . ?
C33B C34B H34B 126.4 . . ?
Fe1B C34B H34B 124.5 . . ?
C34B C35B C31B 109.9(10) . . ?
C34B C35B Fe1B 70.0(7) . . ?
C31B C35B Fe1B 71.0(6) . . ?
C34B C35B H35B 125.0 . . ?
C31B C35B H35B 125.0 . . ?
Fe1B C35B H35B 125.5 . . ?
C22B C21B C25B 103.8(11) . . ?
C22B C21B B1B 116.0(10) . . ?
C25B C21B B1B 119.3(10) . . ?
C22B C21B Fe1B 68.5(7) . . ?
C25B C21B Fe1B 69.7(7) . . ?
B1B C21B Fe1B 84.1(6) . . ?
C23B C22B C21B 110.1(10) . . ?
C23B C22B Fe1B 72.4(7) . . ?
C21B C22B Fe1B 69.0(6) . . ?
C23B C22B H22B 124.9 . . ?
C21B C22B H22B 124.9 . . ?
Fe1B C22B H22B 125.2 . . ?
C22B C23B C24B 107.2(12) . . ?
C22B C23B Fe1B 67.5(6) . . ?
C24B C23B Fe1B 70.3(7) . . ?
C22B C23B H23B 126.4 . . ?
C24B C23B H23B 126.4 . . ?
Fe1B C23B H23B 127.4 . . ?
C25B C24B C23B 110.0(12) . . ?
C25B C24B Fe1B 68.8(7) . . ?
C23B C24B Fe1B 70.2(7) . . ?
C25B C24B H24B 125.0 . . ?
C23B C24B H24B 125.0 . . ?
Fe1B C24B H24B 127.7 . . ?
C24B C25B C21B 108.9(11) . . ?
C24B C25B Fe1B 71.7(8) . . ?
C21B C25B Fe1B 68.2(6) . . ?
C24B C25B H25B 125.6 . . ?
C21B C25B H25B 125.6 . . ?
Fe1B C25B H25B 126.2 . . ?
C41 B3 C71 111.5(9) . . ?
C41 B3 C61 114.3(8) . . ?
C71 B3 C61 101.0(8) . . ?
C41 B3 C51 103.9(8) . . ?
C71 B3 C51 113.3(8) . . ?
C61 B3 C51 113.3(9) . . ?
C42 C41 C46 112.0(9) . . ?
C42 C41 B3 127.7(9) . . ?
C46 C41 B3 120.1(9) . . ?
F42 C42 C43 114.1(10) . . ?
F42 C42 C41 120.5(9) . . ?
C43 C42 C41 125.4(10) . . ?
F43 C43 C44 120.1(10) . . ?
F43 C43 C42 119.6(10) . . ?
C44 C43 C42 120.3(11) . . ?
F44 C44 C43 122.1(11) . . ?
F44 C44 C45 118.9(11) . . ?
C43 C44 C45 118.9(10) . . ?
F45 C45 C44 120.5(9) . . ?
F45 C45 C46 120.4(11) . . ?
C44 C45 C46 119.1(10) . . ?
F46 C46 C41 119.6(9) . . ?
F46 C46 C45 116.2(9) . . ?
C41 C46 C45 124.2(10) . . ?
C52 C51 C56 112.8(9) . . ?
C52 C51 B3 120.9(9) . . ?
C56 C51 B3 126.2(9) . . ?
C53 C52 F52 116.3(9) . . ?
C53 C52 C51 125.3(10) . . ?
F52 C52 C51 118.4(9) . . ?
C52 C53 F53 121.7(11) . . ?
C52 C53 C54 119.5(10) . . ?
F53 C53 C54 118.8(10) . . ?
F54 C54 C55 119.2(11) . . ?
F54 C54 C53 121.3(11) . . ?
C55 C54 C53 119.5(10) . . ?
F55 C55 C54 121.3(10) . . ?
F55 C55 C56 120.9(11) . . ?
C54 C55 C56 117.7(12) . . ?
F56 C56 C51 121.8(9) . . ?
F56 C56 C55 113.2(10) . . ?
C51 C56 C55 125.0(10) . . ?
C62 C61 C66 112.8(9) . . ?
C62 C61 B3 118.4(9) . . ?
C66 C61 B3 128.5(10) . . ?
F62 C62 C63 115.1(10) . . ?
F62 C62 C61 120.0(9) . . ?
C63 C62 C61 125.0(10) . . ?
F63 C63 C62 121.1(10) . . ?
F63 C63 C64 120.3(10) . . ?
C62 C63 C64 118.6(11) . . ?
C65 C64 F64 121.3(11) . . ?
C65 C64 C63 118.9(11) . . ?
F64 C64 C63 119.7(12) . . ?
C64 C65 F65 119.8(11) . . ?
C64 C65 C66 121.0(10) . . ?
F65 C65 C66 119.3(11) . . ?
F66 C66 C65 116.0(9) . . ?
F66 C66 C61 120.4(9) . . ?
C65 C66 C61 123.7(10) . . ?
C72 C71 C76 111.5(9) . . ?
C72 C71 B3 129.0(9) . . ?
C76 C71 B3 119.3(9) . . ?
F72 C72 C71 121.1(9) . . ?
F72 C72 C73 115.3(8) . . ?
C71 C72 C73 123.6(9) . . ?
F73 C73 C74 119.8(9) . . ?
F73 C73 C72 119.8(9) . . ?
C74 C73 C72 120.4(9) . . ?
F74 C74 C73 119.6(9) . . ?
F74 C74 C75 121.9(9) . . ?
C73 C74 C75 118.5(9) . . ?
F75 C75 C76 122.6(9) . . ?
F75 C75 C74 118.9(9) . . ?
C76 C75 C74 118.4(9) . . ?
C75 C76 F76 114.6(9) . . ?
C75 C76 C71 127.5(10) . . ?
F76 C76 C71 117.9(9) . . ?
C61A B3A C71A 103.3(8) . . ?
C61A B3A C41A 113.2(8) . . ?
C71A B3A C41A 112.9(9) . . ?
C61A B3A C51A 112.5(9) . . ?
C71A B3A C51A 114.5(8) . . ?
C41A B3A C51A 100.8(8) . . ?
C42A C41A C46A 111.3(9) . . ?
C42A C41A B3A 120.9(9) . . ?
C46A C41A B3A 127.7(9) . . ?
F42A C42A C43A 115.4(9) . . ?
F42A C42A C41A 118.8(8) . . ?
C43A C42A C41A 125.8(9) . . ?
F43A C43A C42A 121.1(10) . . ?
F43A C43A C44A 119.2(9) . . ?
C42A C43A C44A 119.7(10) . . ?
F44A C44A C45A 122.2(10) . . ?
F44A C44A C43A 120.6(10) . . ?
C45A C44A C43A 117.1(10) . . ?
C44A C45A C46A 121.6(10) . . ?
C44A C45A F45A 118.5(9) . . ?
C46A C45A F45A 119.8(10) . . ?
C45A C46A F46A 115.8(9) . . ?
C45A C46A C41A 124.2(10) . . ?
F46A C46A C41A 119.9(9) . . ?
C52A C51A C56A 112.6(9) . . ?
C52A C51A B3A 126.5(9) . . ?
C56A C51A B3A 120.6(9) . . ?
F52A C52A C53A 114.1(10) . . ?
F52A C52A C51A 121.3(9) . . ?
C53A C52A C51A 124.6(10) . . ?
F53A C53A C54A 120.5(9) . . ?
F53A C53A C52A 120.8(10) . . ?
C54A C53A C52A 118.7(10) . . ?
F54A C54A C55A 121.7(10) . . ?
F54A C54A C53A 119.1(10) . . ?
C55A C54A C53A 119.3(10) . . ?
F55A C55A C54A 118.6(10) . . ?
F55A C55A C56A 121.1(10) . . ?
C54A C55A C56A 120.2(10) . . ?
F56A C56A C55A 117.2(10) . . ?
F56A C56A C51A 118.4(9) . . ?
C55A C56A C51A 124.4(10) . . ?
C62A C61A C66A 112.0(10) . . ?
C62A C61A B3A 129.7(9) . . ?
C66A C61A B3A 118.2(9) . . ?
C61A C62A F62A 119.8(10) . . ?
C61A C62A C63A 125.9(10) . . ?
F62A C62A C63A 114.2(9) . . ?
F63A C63A C62A 121.4(10) . . ?
F63A C63A C64A 120.1(10) . . ?
C62A C63A C64A 118.6(10) . . ?
C65A C64A F64A 121.5(11) . . ?
C65A C64A C63A 119.1(10) . . ?
F64A C64A C63A 119.3(11) . . ?
C64A C65A F65A 119.5(10) . . ?
C64A C65A C66A 120.2(10) . . ?
F65A C65A C66A 120.2(10) . . ?
F66A C66A C65A 116.8(10) . . ?
F66A C66A C61A 119.1(9) . . ?
C65A C66A C61A 124.0(10) . . ?
C76A C71A C72A 113.7(10) . . ?
C76A C71A B3A 119.7(9) . . ?
C72A C71A B3A 126.2(9) . . ?
F72A C72A C73A 115.1(9) . . ?
F72A C72A C71A 121.5(9) . . ?
C73A C72A C71A 123.4(10) . . ?
F73A C73A C74A 119.4(10) . . ?
F73A C73A C72A 120.5(10) . . ?
C74A C73A C72A 120.0(10) . . ?
F74A C74A C73A 121.2(10) . . ?
F74A C74A C75A 119.2(11) . . ?
C73A C74A C75A 119.6(9) . . ?
F75A C75A C76A 121.4(10) . . ?
F75A C75A C74A 120.9(10) . . ?
C76A C75A C74A 117.7(10) . . ?
C71A C76A F76A 119.3(9) . . ?
C71A C76A C75A 125.5(10) . . ?
F76A C76A C75A 115.2(9) . . ?
C71B B3B C41B 101.2(8) . . ?
C71B B3B C51B 111.4(8) . . ?
C41B B3B C51B 113.7(8) . . ?
C71B B3B C61B 114.7(8) . . ?
C41B B3B C61B 112.7(8) . . ?
C51B B3B C61B 103.5(8) . . ?
C46B C41B C42B 111.9(9) . . ?
C46B C41B B3B 128.5(9) . . ?
C42B C41B B3B 119.1(8) . . ?
F42B C42B C43B 116.0(9) . . ?
F42B C42B C41B 119.1(9) . . ?
C43B C42B C41B 125.0(9) . . ?
C42B C43B F43B 121.1(10) . . ?
C42B C43B C44B 120.0(10) . . ?
F43B C43B C44B 118.9(10) . . ?
F44B C44B C45B 121.5(10) . . ?
F44B C44B C43B 121.0(10) . . ?
C45B C44B C43B 117.4(10) . . ?
C44B C45B C46B 121.9(10) . . ?
C44B C45B F45B 119.0(10) . . ?
C46B C45B F45B 119.1(10) . . ?
F46B C46B C45B 116.5(9) . . ?
F46B C46B C41B 119.7(9) . . ?
C45B C46B C41B 123.8(10) . . ?
C52B C51B C56B 112.2(9) . . ?
C52B C51B B3B 120.9(9) . . ?
C56B C51B B3B 126.7(9) . . ?
F52B C52B C53B 116.8(9) . . ?
F52B C52B C51B 118.7(9) . . ?
C53B C52B C51B 124.5(10) . . ?
F53B C53B C54B 119.9(9) . . ?
F53B C53B C52B 121.3(10) . . ?
C54B C53B C52B 118.8(10) . . ?
C55B C54B F54B 121.6(10) . . ?
C55B C54B C53B 119.3(9) . . ?
F54B C54B C53B 119.1(10) . . ?
C54B C55B F55B 119.0(9) . . ?
C54B C55B C56B 120.6(10) . . ?
F55B C55B C56B 120.4(9) . . ?
F56B C56B C55B 115.0(9) . . ?
F56B C56B C51B 120.5(8) . . ?
C55B C56B C51B 124.5(9) . . ?
C66B C61B C62B 113.1(9) . . ?
C66B C61B B3B 127.3(9) . . ?
C62B C61B B3B 119.5(8) . . ?
F62B C62B C63B 115.8(9) . . ?
F62B C62B C61B 119.7(8) . . ?
C63B C62B C61B 124.5(9) . . ?
F63B C63B C62B 120.6(10) . . ?
F63B C63B C64B 119.8(9) . . ?
C62B C63B C64B 119.4(10) . . ?
F64B C64B C65B 122.5(10) . . ?
F64B C64B C63B 119.8(10) . . ?
C65B C64B C63B 117.6(10) . . ?
F65B C65B C66B 121.3(10) . . ?
F65B C65B C64B 118.2(10) . . ?
C66B C65B C64B 120.4(10) . . ?
F66B C66B C61B 120.7(9) . . ?
F66B C66B C65B 114.7(9) . . ?
C61B C66B C65B 124.6(10) . . ?
C72B C71B C76B 112.6(9) . . ?
C72B C71B B3B 119.9(8) . . ?
C76B C71B B3B 127.5(9) . . ?
F72B C72B C73B 115.9(9) . . ?
F72B C72B C71B 118.3(9) . . ?
C73B C72B C71B 125.8(9) . . ?
F73B C73B C72B 121.2(10) . . ?
F73B C73B C74B 121.2(10) . . ?
C72B C73B C74B 117.6(10) . . ?
F74B C74B C75B 121.4(10) . . ?
F74B C74B C73B 118.7(10) . . ?
C75B C74B C73B 119.9(9) . . ?
C74B C75B F75B 118.9(9) . . ?
C74B C75B C76B 120.7(9) . . ?
F75B C75B C76B 120.4(9) . . ?
F76B C76B C75B 115.4(9) . . ?
F76B C76B C71B 121.3(9) . . ?
C75B C76B C71B 123.2(9) . . ?

loop_
_geom_bond_atom_site_label_1
_geom_bond_atom_site_label_2
_geom_bond_distance
_geom_bond_site_symmetry_2
_geom_bond_publ_flag
Fe1 C21 2.016(13) . ?
Fe1 C25 2.024(14) . ?
Fe1 C22 2.045(14) . ?
Fe1 C34 2.047(14) . ?
Fe1 C33 2.057(13) . ?
Fe1 C23 2.065(13) . ?
Fe1 C32 2.077(12) . ?
Fe1 C35 2.078(13) . ?
Fe1 C24 2.082(14) . ?
Fe1 C31 2.123(11) . ?
Fe1 B1 2.372(13) . ?
B2 N12 1.551(15) . ?
B2 N2 1.557(14) . ?
B2 C31 1.600(17) . ?
B2 H2 1.10(10) . ?
B1 N1 1.481(15) . ?
B1 C21 1.487(17) . ?
B1 N11 1.492(15) . ?
N2 C3 1.320(13) . ?
N2 N1 1.374(11) . ?
N1 C5 1.331(15) . ?
C5 C4 1.377(17) . ?
C5 H5 0.9500 . ?
C4 C3 1.381(16) . ?
C4 H4 0.9500 . ?
C3 H3 0.9500 . ?
N11 C15 1.346(14) . ?
N11 N12 1.347(12) . ?
N12 C13 1.320(14) . ?
C15 C14 1.382(18) . ?
C15 H15 0.9500 . ?
C14 C13 1.346(19) . ?
C14 H14 0.9500 . ?
C13 H13 0.9500 . ?
C31 C35 1.423(16) . ?
C31 C32 1.466(16) . ?
C32 C33 1.400(16) . ?
C32 H32 0.9500 . ?
C33 C34 1.420(18) . ?
C33 H33 0.9500 . ?
C34 C35 1.398(17) . ?
C34 H34 0.9500 . ?
C35 H35 0.9500 . ?
C21 C25 1.409(19) . ?
C21 C22 1.463(17) . ?
C22 C23 1.40(2) . ?
C22 H22 0.9500 . ?
C23 C24 1.43(2) . ?
C23 H23 0.9500 . ?
C24 C25 1.41(2) . ?
C24 H24 0.9500 . ?
C25 H25 0.9500 . ?
Fe1A C21A 2.003(11) . ?
Fe1A C22A 2.038(13) . ?
Fe1A C33A 2.046(12) . ?
Fe1A C23A 2.047(15) . ?
Fe1A C34A 2.053(13) . ?
Fe1A C32A 2.058(11) . ?
Fe1A C25A 2.060(11) . ?
Fe1A C24A 2.066(13) . ?
Fe1A C35A 2.072(13) . ?
Fe1A C31A 2.106(10) . ?
Fe1A B1A 2.391(13) . ?
B2A N12A 1.544(15) . ?
B2A N2A 1.552(15) . ?
B2A C31A 1.636(18) . ?
B2A H2A 1.20(11) . ?
B1A C21A 1.445(17) . ?
B1A N1A 1.482(15) . ?
B1A N11A 1.527(16) . ?
N2A C3A 1.318(14) . ?
N2A N1A 1.335(12) . ?
N1A C5A 1.355(14) . ?
C5A C4A 1.359(16) . ?
C5A H5A 0.9500 . ?
C4A C3A 1.354(17) . ?
C4A H4A 0.9500 . ?
C3A H3A 0.9500 . ?
N12A C13A 1.347(14) . ?
N12A N11A 1.375(12) . ?
N11A C15A 1.363(14) . ?
C15A C14A 1.335(18) . ?
C15A H15A 0.9500 . ?
C14A C13A 1.385(17) . ?
C14A H14A 0.9500 . ?
C13A H13A 0.9500 . ?
C31A C35A 1.423(17) . ?
C31A C32A 1.456(16) . ?
C32A C33A 1.375(18) . ?
C32A H32A 0.9500 . ?
C33A C34A 1.46(2) . ?
C33A H33A 0.9500 . ?
C34A C35A 1.404(19) . ?
C34A H34A 0.9500 . ?
C35A H35A 0.9500 . ?
C21A C25A 1.444(17) . ?
C21A C22A 1.458(17) . ?
C22A C23A 1.36(2) . ?
C22A H22A 0.9500 . ?
C23A C24A 1.37(2) . ?
C23A H23A 0.9500 . ?
C24A C25A 1.399(19) . ?
C24A H24A 0.9500 . ?
C25A H25A 0.9500 . ?
Fe1B C22B 2.009(12) . ?
Fe1B C21B 2.015(11) . ?
Fe1B C25B 2.036(12) . ?
Fe1B C35B 2.057(12) . ?
Fe1B C34B 2.061(12) . ?
Fe1B C23B 2.072(11) . ?
Fe1B C24B 2.073(12) . ?
Fe1B C32B 2.076(12) . ?
Fe1B C31B 2.085(11) . ?
Fe1B C33B 2.093(12) . ?
Fe1B B1B 2.367(13) . ?
B2B N2B 1.532(15) . ?
B2B N12B 1.547(16) . ?
B2B C31B 1.625(16) . ?
B2B H2B 1.15(8) . ?
B1B C21B 1.465(17) . ?
B1B N11B 1.470(16) . ?
B1B N1B 1.537(16) . ?
N2B C3B 1.352(15) . ?
N2B N1B 1.359(13) . ?
N1B C5B 1.329(17) . ?
C5B C4B 1.362(19) . ?
C5B H5B 0.9500 . ?
C4B C3B 1.426(18) . ?
C4B H4B 0.9500 . ?
C3B H3B 0.9500 . ?
N12B C13B 1.306(16) . ?
N12B N11B 1.342(13) . ?
N11B C15B 1.359(15) . ?
C15B C14B 1.375(18) . ?
C15B H15B 0.9500 . ?
C14B C13B 1.354(19) . ?
C14B H14B 0.9500 . ?
C13B H13B 0.9500 . ?
C31B C35B 1.419(15) . ?
C31B C32B 1.450(15) . ?
C32B C33B 1.420(16) . ?
C32B H32B 0.9500 . ?
C33B C34B 1.433(18) . ?
C33B H33B 0.9500 . ?
C34B C35B 1.419(17) . ?
C34B H34B 0.9500 . ?
C35B H35B 0.9500 . ?
C21B C22B 1.456(17) . ?
C21B C25B 1.457(15) . ?
C22B C23B 1.401(19) . ?
C22B H22B 0.9500 . ?
C23B C24B 1.402(17) . ?
C23B H23B 0.9500 . ?
C24B C25B 1.391(18) . ?
C24B H24B 0.9500 . ?
C25B H25B 0.9500 . ?
B3 C41 1.636(16) . ?
B3 C71 1.645(15) . ?
B3 C61 1.648(16) . ?
B3 C51 1.654(14) . ?
C41 C42 1.377(15) . ?
C41 C46 1.398(14) . ?
C42 F42 1.365(12) . ?
C42 C43 1.373(15) . ?
C43 F43 1.346(12) . ?
C43 C44 1.357(16) . ?
C44 F44 1.332(12) . ?
C44 C45 1.358(16) . ?
C45 F45 1.340(12) . ?
C45 C46 1.410(15) . ?
C46 F46 1.343(12) . ?
C51 C52 1.379(14) . ?
C51 C56 1.388(14) . ?
C52 C53 1.347(15) . ?
C52 F52 1.362(12) . ?
C53 F53 1.349(12) . ?
C53 C54 1.386(17) . ?
C54 F54 1.357(12) . ?
C54 C55 1.373(17) . ?
C55 F55 1.330(14) . ?
C55 C56 1.392(15) . ?
C56 F56 1.363(12) . ?
C61 C62 1.384(15) . ?
C61 C66 1.389(14) . ?
C62 F62 1.345(11) . ?
C62 C63 1.374(15) . ?
C63 F63 1.349(13) . ?
C63 C64 1.391(17) . ?
C64 C65 1.331(17) . ?
C64 F64 1.349(13) . ?
C65 F65 1.352(12) . ?
C65 C66 1.380(15) . ?
C66 F66 1.355(12) . ?
C71 C72 1.389(14) . ?
C71 C76 1.396(14) . ?
C72 F72 1.343(11) . ?
C72 C73 1.400(14) . ?
C73 F73 1.352(11) . ?
C73 C74 1.369(15) . ?
C74 F74 1.351(11) . ?
C74 C75 1.381(15) . ?
C75 F75 1.340(11) . ?
C75 C76 1.353(14) . ?
C76 F76 1.370(11) . ?
B3A C61A 1.626(16) . ?
B3A C71A 1.650(15) . ?
B3A C41A 1.653(15) . ?
B3A C51A 1.666(15) . ?
C41A C42A 1.383(14) . ?
C41A C46A 1.406(15) . ?
C42A F42A 1.367(11) . ?
C42A C43A 1.370(14) . ?
C43A F43A 1.343(12) . ?
C43A C44A 1.381(16) . ?
C44A F44A 1.331(12) . ?
C44A C45A 1.357(15) . ?
C45A C46A 1.364(14) . ?
C45A F45A 1.372(12) . ?
C46A F46A 1.365(12) . ?
C51A C52A 1.384(15) . ?
C51A C56A 1.394(14) . ?
C52A F52A 1.358(12) . ?
C52A C53A 1.380(15) . ?
C53A F53A 1.351(12) . ?
C53A C54A 1.375(16) . ?
C54A F54A 1.351(12) . ?
C54A C55A 1.353(16) . ?
C55A F55A 1.348(13) . ?
C55A C56A 1.359(15) . ?
C56A F56A 1.359(12) . ?
C61A C62A 1.363(15) . ?
C61A C66A 1.413(15) . ?
C62A F62A 1.369(11) . ?
C62A C63A 1.371(16) . ?
C63A F63A 1.352(12) . ?
C63A C64A 1.381(16) . ?
C64A C65A 1.346(16) . ?
C64A F64A 1.352(13) . ?
C65A F65A 1.354(12) . ?
C65A C66A 1.366(15) . ?
C66A F66A 1.345(12) . ?
C71A C76A 1.370(14) . ?
C71A C72A 1.386(14) . ?
C72A F72A 1.343(12) . ?
C72A C73A 1.382(15) . ?
C73A F73A 1.335(12) . ?
C73A C74A 1.359(16) . ?
C74A F74A 1.345(12) . ?
C74A C75A 1.388(16) . ?
C75A F75A 1.337(12) . ?
C75A C76A 1.384(15) . ?
C76A F76A 1.372(12) . ?
B3B C71B 1.646(15) . ?
B3B C41B 1.653(15) . ?
B3B C51B 1.656(14) . ?
B3B C61B 1.661(15) . ?
C41B C46B 1.383(14) . ?
C41B C42B 1.406(14) . ?
C42B F42B 1.347(11) . ?
C42B C43B 1.362(15) . ?
C43B F43B 1.364(12) . ?
C43B C44B 1.366(15) . ?
C44B F44B 1.351(12) . ?
C44B C45B 1.358(16) . ?
C45B C46B 1.364(16) . ?
C45B F45B 1.376(12) . ?
C46B F46B 1.360(11) . ?
C51B C52B 1.394(14) . ?
C51B C56B 1.395(14) . ?
C52B F52B 1.345(12) . ?
C52B C53B 1.389(15) . ?
C53B F53B 1.334(12) . ?
C53B C54B 1.377(15) . ?
C54B C55B 1.343(15) . ?
C54B F54B 1.358(11) . ?
C55B F55B 1.359(12) . ?
C55B C56B 1.370(14) . ?
C56B F56B 1.350(11) . ?
C61B C66B 1.367(14) . ?
C61B C62B 1.385(14) . ?
C62B F62B 1.356(11) . ?
C62B C63B 1.377(14) . ?
C63B F63B 1.362(12) . ?
C63B C64B 1.379(16) . ?
C64B F64B 1.326(12) . ?
C64B C65B 1.372(16) . ?
C65B F65B 1.343(13) . ?
C65B C66B 1.369(15) . ?
C66B F66B 1.360(12) . ?
C71B C72B 1.388(14) . ?
C71B C76B 1.396(13) . ?
C72B F72B 1.369(11) . ?
C72B C73B 1.370(15) . ?
C73B F73B 1.335(12) . ?
C73B C74B 1.375(16) . ?
C74B F74B 1.346(12) . ?
C74B C75B 1.348(15) . ?
C75B F75B 1.357(11) . ?
C75B C76B 1.366(14) . ?
C76B F76B 1.345(11) . ?

loop_
_geom_torsion_atom_site_label_1
_geom_torsion_atom_site_label_2
_geom_torsion_atom_site_label_3
_geom_torsion_atom_site_label_4
_geom_torsion
_geom_torsion_site_symmetry_1
_geom_torsion_site_symmetry_2
_geom_torsion_site_symmetry_3
_geom_torsion_site_symmetry_4
_geom_torsion_publ_flag
N12 B2 N2 C3 134.7(12) . . . . ?
C31 B2 N2 C3 -113.3(13) . . . . ?
N12 B2 N2 N1 -52.2(11) . . . . ?
C31 B2 N2 N1 59.8(11) . . . . ?
C3 N2 N1 C5 -1.8(11) . . . . ?
B2 N2 N1 C5 -177.1(9) . . . . ?
C3 N2 N1 B1 180.0(9) . . . . ?
B2 N2 N1 B1 4.8(13) . . . . ?
C21 B1 N1 C5 43(2) . . . . ?
N11 B1 N1 C5 -131.8(13) . . . . ?
Fe1 B1 N1 C5 107.5(13) . . . . ?
C21 B1 N1 N2 -139.0(11) . . . . ?
N11 B1 N1 N2 45.8(13) . . . . ?
Fe1 B1 N1 N2 -75.0(10) . . . . ?
N2 N1 C5 C4 1.7(13) . . . . ?
B1 N1 C5 C4 179.3(12) . . . . ?
N1 C5 C4 C3 -0.8(13) . . . . ?
N1 N2 C3 C4 1.3(12) . . . . ?
B2 N2 C3 C4 174.8(11) . . . . ?
C5 C4 C3 N2 -0.3(13) . . . . ?
N1 B1 N11 C15 140.8(12) . . . . ?
C21 B1 N11 C15 -34(2) . . . . ?
Fe1 B1 N11 C15 -97.3(13) . . . . ?
N1 B1 N11 N12 -45.0(13) . . . . ?
C21 B1 N11 N12 139.9(11) . . . . ?
Fe1 B1 N11 N12 76.9(9) . . . . ?
C15 N11 N12 C13 -1.4(12) . . . . ?
B1 N11 N12 C13 -177.1(9) . . . . ?
C15 N11 N12 B2 169.0(9) . . . . ?
B1 N11 N12 B2 -6.8(13) . . . . ?
N2 B2 N12 C13 -139.7(12) . . . . ?
C31 B2 N12 C13 107.5(13) . . . . ?
N2 B2 N12 N11 53.6(11) . . . . ?
C31 B2 N12 N11 -59.2(11) . . . . ?
N12 N11 C15 C14 0.5(13) . . . . ?
B1 N11 C15 C14 175.0(12) . . . . ?
N11 C15 C14 C13 0.5(14) . . . . ?
N11 N12 C13 C14 1.7(13) . . . . ?
B2 N12 C13 C14 -165.8(12) . . . . ?
C15 C14 C13 N12 -1.4(15) . . . . ?
N12 B2 C31 C35 147.5(11) . . . . ?
N2 B2 C31 C35 36.9(15) . . . . ?
N12 B2 C31 C32 -33.5(14) . . . . ?
N2 B2 C31 C32 -144.1(10) . . . . ?
N12 B2 C31 Fe1 55.4(12) . . . . ?
N2 B2 C31 Fe1 -55.2(12) . . . . ?
C35 C31 C32 C33 -0.3(13) . . . . ?
B2 C31 C32 C33 -179.5(11) . . . . ?
Fe1 C31 C32 C33 59.1(9) . . . . ?
C35 C31 C32 Fe1 -59.4(7) . . . . ?
B2 C31 C32 Fe1 121.4(10) . . . . ?
C31 C32 C33 C34 -0.2(15) . . . . ?
Fe1 C32 C33 C34 60.0(10) . . . . ?
C31 C32 C33 Fe1 -60.2(8) . . . . ?
C32 C33 C34 C35 0.6(16) . . . . ?
Fe1 C33 C34 C35 61.6(10) . . . . ?
C32 C33 C34 Fe1 -61.0(10) . . . . ?
C33 C34 C35 C31 -0.8(16) . . . . ?
Fe1 C34 C35 C31 60.0(8) . . . . ?
C33 C34 C35 Fe1 -60.8(10) . . . . ?
C32 C31 C35 C34 0.7(13) . . . . ?
B2 C31 C35 C34 179.9(11) . . . . ?
Fe1 C31 C35 C34 -58.2(9) . . . . ?
C32 C31 C35 Fe1 58.9(7) . . . . ?
B2 C31 C35 Fe1 -121.9(11) . . . . ?
N1 B1 C21 C25 31.2(18) . . . . ?
N11 B1 C21 C25 -154.3(12) . . . . ?
Fe1 B1 C21 C25 -63.4(11) . . . . ?
N1 B1 C21 C22 158.2(12) . . . . ?
N11 B1 C21 C22 -27.3(19) . . . . ?
Fe1 B1 C21 C22 63.6(11) . . . . ?
N1 B1 C21 Fe1 94.6(11) . . . . ?
N11 B1 C21 Fe1 -90.9(11) . . . . ?
C25 C21 C22 C23 2.2(15) . . . . ?
B1 C21 C22 C23 -130.8(13) . . . . ?
Fe1 C21 C22 C23 -59.4(10) . . . . ?
C25 C21 C22 Fe1 61.6(9) . . . . ?
B1 C21 C22 Fe1 -71.4(11) . . . . ?
C21 C22 C23 C24 -2.0(17) . . . . ?
Fe1 C22 C23 C24 -59.6(12) . . . . ?
C21 C22 C23 Fe1 57.5(9) . . . . ?
C22 C23 C24 C25 1.1(19) . . . . ?
Fe1 C23 C24 C25 -57.8(11) . . . . ?
C22 C23 C24 Fe1 58.8(11) . . . . ?
C23 C24 C25 C21 0.4(18) . . . . ?
Fe1 C24 C25 C21 -58.3(10) . . . . ?
C23 C24 C25 Fe1 58.7(11) . . . . ?
C22 C21 C25 C24 -1.6(16) . . . . ?
B1 C21 C25 C24 131.2(14) . . . . ?
Fe1 C21 C25 C24 60.0(12) . . . . ?
C22 C21 C25 Fe1 -61.6(8) . . . . ?
B1 C21 C25 Fe1 71.2(10) . . . . ?
N12A B2A N2A C3A 141.3(13) . . . . ?
C31A B2A N2A C3A -105.9(14) . . . . ?
N12A B2A N2A N1A -48.2(12) . . . . ?
C31A B2A N2A N1A 64.6(11) . . . . ?
C3A N2A N1A C5A 3.4(13) . . . . ?
B2A N2A N1A C5A -169.6(9) . . . . ?
C3A N2A N1A B1A 171.9(10) . . . . ?
B2A N2A N1A B1A -1.1(14) . . . . ?
C21A B1A N1A N2A -133.1(12) . . . . ?
N11A B1A N1A N2A 51.2(13) . . . . ?
Fe1A B1A N1A N2A -70.5(11) . . . . ?
C21A B1A N1A C5A 31(2) . . . . ?
N11A B1A N1A C5A -144.4(12) . . . . ?
Fe1A B1A N1A C5A 94.0(14) . . . . ?
N2A N1A C5A C4A -4.3(13) . . . . ?
B1A N1A C5A C4A -169.9(12) . . . . ?
N1A C5A C4A C3A 3.4(14) . . . . ?
N1A N2A C3A C4A -1.3(14) . . . . ?
B2A N2A C3A C4A 169.6(12) . . . . ?
C5A C4A C3A N2A -1.3(14) . . . . ?
N2A B2A N12A C13A -137.2(14) . . . . ?
C31A B2A N12A C13A 110.9(15) . . . . ?
N2A B2A N12A N11A 50.4(13) . . . . ?
C31A B2A N12A N11A -61.5(12) . . . . ?
C13A N12A N11A C15A -1.2(12) . . . . ?
B2A N12A N11A C15A 173.3(10) . . . . ?
C13A N12A N11A B1A -177.8(10) . . . . ?
B2A N12A N11A B1A -3.3(13) . . . . ?
C21A B1A N11A C15A -39(2) . . . . ?
N1A B1A N11A C15A 137.1(13) . . . . ?
Fe1A B1A N11A C15A -102.0(13) . . . . ?
C21A B1A N11A N12A 136.3(11) . . . . ?
N1A B1A N11A N12A -47.8(12) . . . . ?
Fe1A B1A N11A N12A 73.1(10) . . . . ?
N12A N11A C15A C14A -0.7(14) . . . . ?
B1A N11A C15A C14A 174.6(13) . . . . ?
N11A C15A C14A C13A 2.3(16) . . . . ?
N11A N12A C13A C14A 2.6(14) . . . . ?
B2A N12A C13A C14A -170.3(13) . . . . ?
C15A C14A C13A N12A -3.1(16) . . . . ?
N12A B2A C31A C35A -33.9(15) . . . . ?
N2A B2A C31A C35A -145.7(11) . . . . ?
N12A B2A C31A C32A 144.9(10) . . . . ?
N2A B2A C31A C32A 33.2(14) . . . . ?
N12A B2A C31A Fe1A 57.1(12) . . . . ?
N2A B2A C31A Fe1A -54.7(11) . . . . ?
C35A C31A C32A C33A -0.3(13) . . . . ?
B2A C31A C32A C33A -179.4(10) . . . . ?
Fe1A C31A C32A C33A -59.3(9) . . . . ?
C35A C31A C32A Fe1A 59.0(7) . . . . ?
B2A C31A C32A Fe1A -120.1(10) . . . . ?
C31A C32A C33A C34A 0.2(14) . . . . ?
Fe1A C32A C33A C34A -59.9(8) . . . . ?
C31A C32A C33A Fe1A 60.2(8) . . . . ?
C32A C33A C34A C35A -0.1(14) . . . . ?
Fe1A C33A C34A C35A -61.0(9) . . . . ?
C32A C33A C34A Fe1A 60.9(9) . . . . ?
C33A C34A C35A C31A -0.1(14) . . . . ?
Fe1A C34A C35A C31A -59.8(8) . . . . ?
C33A C34A C35A Fe1A 59.7(9) . . . . ?
C32A C31A C35A C34A 0.3(13) . . . . ?
B2A C31A C35A C34A 179.3(11) . . . . ?
Fe1A C31A C35A C34A 58.6(9) . . . . ?
C32A C31A C35A Fe1A -58.4(7) . . . . ?
B2A C31A C35A Fe1A 120.7(11) . . . . ?
N1A B1A C21A C25A 156.7(11) . . . . ?
N11A B1A C21A C25A -28.2(17) . . . . ?
Fe1A B1A C21A C25A 66.0(9) . . . . ?
N1A B1A C21A C22A 25.7(18) . . . . ?
N11A B1A C21A C22A -159.2(11) . . . . ?
Fe1A B1A C21A C22A -65.0(10) . . . . ?
N1A B1A C21A Fe1A 90.7(12) . . . . ?
N11A B1A C21A Fe1A -94.2(11) . . . . ?
C25A C21A C22A C23A -3.2(14) . . . . ?
B1A C21A C22A C23A 133.9(12) . . . . ?
Fe1A C21A C22A C23A 59.9(10) . . . . ?
C25A C21A C22A Fe1A -63.1(8) . . . . ?
B1A C21A C22A Fe1A 74.1(10) . . . . ?
C21A C22A C23A C24A 2.1(16) . . . . ?
Fe1A C22A C23A C24A 59.9(11) . . . . ?
C21A C22A C23A Fe1A -57.8(8) . . . . ?
C22A C23A C24A C25A 0.0(17) . . . . ?
Fe1A C23A C24A C25A 59.2(10) . . . . ?
C22A C23A C24A Fe1A -59.2(10) . . . . ?
C23A C24A C25A C21A -2.0(15) . . . . ?
Fe1A C24A C25A C21A 57.0(8) . . . . ?
C23A C24A C25A Fe1A -59.1(10) . . . . ?
B1A C21A C25A C24A -133.3(12) . . . . ?
C22A C21A C25A C24A 3.2(13) . . . . ?
Fe1A C21A C25A C24A -59.1(9) . . . . ?
B1A C21A C25A Fe1A -74.2(10) . . . . ?
C22A C21A C25A Fe1A 62.3(8) . . . . ?
N12B B2B N2B C3B 139.3(14) . . . . ?
C31B B2B N2B C3B -108.2(15) . . . . ?
N12B B2B N2B N1B -52.8(12) . . . . ?
C31B B2B N2B N1B 59.6(12) . . . . ?
C3B N2B N1B C5B -1.7(14) . . . . ?
B2B N2B N1B C5B -172.9(11) . . . . ?
C3B N2B N1B B1B 177.5(10) . . . . ?
B2B N2B N1B B1B 6.3(13) . . . . ?
C21B B1B N1B C5B 39(2) . . . . ?
N11B B1B N1B C5B -135.1(15) . . . . ?
Fe1B B1B N1B C5B 103.0(15) . . . . ?
C21B B1B N1B N2B -139.5(11) . . . . ?
N11B B1B N1B N2B 46.0(13) . . . . ?
Fe1B B1B N1B N2B -75.9(10) . . . . ?
N2B N1B C5B C4B 4.0(16) . . . . ?
B1B N1B C5B C4B -174.9(13) . . . . ?
N1B C5B C4B C3B -4.5(18) . . . . ?
N1B N2B C3B C4B -1.1(15) . . . . ?
B2B N2B C3B C4B 167.5(13) . . . . ?
C5B C4B C3B N2B 3.4(17) . . . . ?
N2B B2B N12B C13B -136.7(13) . . . . ?
C31B B2B N12B C13B 111.6(14) . . . . ?
N2B B2B N12B N11B 51.5(12) . . . . ?
C31B B2B N12B N11B -60.2(12) . . . . ?
C13B N12B N11B C15B -1.5(15) . . . . ?
B2B N12B N11B C15B 172.5(11) . . . . ?
C13B N12B N11B B1B -176.4(11) . . . . ?
B2B N12B N11B B1B -2.4(14) . . . . ?
C21B B1B N11B N12B 137.5(12) . . . . ?
N1B B1B N11B N12B -48.1(14) . . . . ?
Fe1B B1B N11B N12B 72.8(11) . . . . ?
C21B B1B N11B C15B -36(2) . . . . ?
N1B B1B N11B C15B 138.8(16) . . . . ?
Fe1B B1B N11B C15B -100.3(16) . . . . ?
N12B N11B C15B C14B 2.6(17) . . . . ?
B1B N11B C15B C14B 176.1(14) . . . . ?
N11B C15B C14B C13B -2.7(18) . . . . ?
N11B N12B C13B C14B -0.2(16) . . . . ?
B2B N12B C13B C14B -172.5(12) . . . . ?
C15B C14B C13B N12B 1.8(18) . . . . ?
N2B B2B C31B C35B 33.4(15) . . . . ?
N12B B2B C31B C35B 143.8(11) . . . . ?
N2B B2B C31B C32B -148.3(10) . . . . ?
N12B B2B C31B C32B -37.9(14) . . . . ?
N2B B2B C31B Fe1B -58.1(12) . . . . ?
N12B B2B C31B Fe1B 52.2(12) . . . . ?
C35B C31B C32B C33B 1.3(13) . . . . ?
B2B C31B C32B C33B -177.4(11) . . . . ?
Fe1B C31B C32B C33B 60.5(8) . . . . ?
C35B C31B C32B Fe1B -59.2(7) . . . . ?
B2B C31B C32B Fe1B 122.1(10) . . . . ?
C31B C32B C33B C34B -2.1(14) . . . . ?
Fe1B C32B C33B C34B 57.9(9) . . . . ?
C31B C32B C33B Fe1B -60.0(8) . . . . ?
C32B C33B C34B C35B 2.2(15) . . . . ?
Fe1B C33B C34B C35B 60.6(9) . . . . ?
C32B C33B C34B Fe1B -58.4(9) . . . . ?
C33B C34B C35B C31B -1.4(14) . . . . ?
Fe1B C34B C35B C31B 60.0(8) . . . . ?
C33B C34B C35B Fe1B -61.4(9) . . . . ?
C32B C31B C35B C34B 0.1(13) . . . . ?
B2B C31B C35B C34B 178.7(11) . . . . ?
Fe1B C31B C35B C34B -59.4(9) . . . . ?
C32B C31B C35B Fe1B 59.5(7) . . . . ?
B2B C31B C35B Fe1B -121.9(11) . . . . ?
N11B B1B C21B C22B -31.5(17) . . . . ?
N1B B1B C21B C22B 154.8(11) . . . . ?
Fe1B B1B C21B C22B 62.6(9) . . . . ?
N11B B1B C21B C25B -156.9(12) . . . . ?
N1B B1B C21B C25B 29.4(17) . . . . ?
Fe1B B1B C21B C25B -62.7(10) . . . . ?
N11B B1B C21B Fe1B -94.2(11) . . . . ?
N1B B1B C21B Fe1B 92.2(11) . . . . ?
C25B C21B C22B C23B 0.3(13) . . . . ?
B1B C21B C22B C23B -132.6(11) . . . . ?
Fe1B C21B C22B C23B -61.0(9) . . . . ?
C25B C21B C22B Fe1B 61.3(7) . . . . ?
B1B C21B C22B Fe1B -71.7(9) . . . . ?
C21B C22B C23B C24B -0.4(15) . . . . ?
Fe1B C22B C23B C24B -59.3(9) . . . . ?
C21B C22B C23B Fe1B 58.9(8) . . . . ?
C22B C23B C24B C25B 0.3(16) . . . . ?
Fe1B C23B C24B C25B -57.3(9) . . . . ?
C22B C23B C24B Fe1B 57.5(9) . . . . ?
C23B C24B C25B C21B -0.1(15) . . . . ?
Fe1B C24B C25B C21B -58.2(8) . . . . ?
C23B C24B C25B Fe1B 58.1(10) . . . . ?
C22B C21B C25B C24B -0.1(12) . . . . ?
B1B C21B C25B C24B 130.9(12) . . . . ?
Fe1B C21B C25B C24B 60.3(9) . . . . ?
C22B C21B C25B Fe1B -60.5(7) . . . . ?
B1B C21B C25B Fe1B 70.5(10) . . . . ?
C71 B3 C41 C42 16.6(14) . . . . ?
C61 B3 C41 C42 130.3(11) . . . . ?
C51 B3 C41 C42 -105.7(12) . . . . ?
C71 B3 C41 C46 -168.7(9) . . . . ?
C61 B3 C41 C46 -54.9(13) . . . . ?
C51 B3 C41 C46 69.0(11) . . . . ?
C46 C41 C42 F42 -177.6(9) . . . . ?
B3 C41 C42 F42 -2.5(16) . . . . ?
C46 C41 C42 C43 3.4(15) . . . . ?
B3 C41 C42 C43 178.4(10) . . . . ?
F42 C42 C43 F43 0.2(14) . . . . ?
C41 C42 C43 F43 179.3(10) . . . . ?
F42 C42 C43 C44 179.2(9) . . . . ?
C41 C42 C43 C44 -1.7(17) . . . . ?
F43 C43 C44 F44 0.5(16) . . . . ?
C42 C43 C44 F44 -178.5(9) . . . . ?
F43 C43 C44 C45 177.9(9) . . . . ?
C42 C43 C44 C45 -1.1(17) . . . . ?
F44 C44 C45 F45 -1.9(16) . . . . ?
C43 C44 C45 F45 -179.4(10) . . . . ?
F44 C44 C45 C46 179.3(9) . . . . ?
C43 C44 C45 C46 1.8(16) . . . . ?
C42 C41 C46 F46 177.7(9) . . . . ?
B3 C41 C46 F46 2.2(14) . . . . ?
C42 C41 C46 C45 -2.5(15) . . . . ?
B3 C41 C46 C45 -178.0(9) . . . . ?
F45 C45 C46 F46 1.1(14) . . . . ?
C44 C45 C46 F46 179.9(9) . . . . ?
F45 C45 C46 C41 -178.7(9) . . . . ?
C44 C45 C46 C41 0.1(16) . . . . ?
C41 B3 C51 C52 67.2(11) . . . . ?
C71 B3 C51 C52 -53.9(13) . . . . ?
C61 B3 C51 C52 -168.2(9) . . . . ?
C41 B3 C51 C56 -109.9(11) . . . . ?
C71 B3 C51 C56 128.9(11) . . . . ?
C61 B3 C51 C56 14.7(14) . . . . ?
C56 C51 C52 C53 -4.6(15) . . . . ?
B3 C51 C52 C53 177.9(10) . . . . ?
C56 C51 C52 F52 177.4(9) . . . . ?
B3 C51 C52 F52 -0.1(14) . . . . ?
F52 C52 C53 F53 0.6(15) . . . . ?
C51 C52 C53 F53 -177.4(10) . . . . ?
F52 C52 C53 C54 -179.0(10) . . . . ?
C51 C52 C53 C54 3.0(17) . . . . ?
C52 C53 C54 F54 179.1(11) . . . . ?
F53 C53 C54 F54 -0.6(18) . . . . ?
C52 C53 C54 C55 -0.8(18) . . . . ?
F53 C53 C54 C55 179.5(11) . . . . ?
F54 C54 C55 F55 -1.1(18) . . . . ?
C53 C54 C55 F55 178.8(11) . . . . ?
F54 C54 C55 C56 -179.1(11) . . . . ?
C53 C54 C55 C56 0.8(18) . . . . ?
C52 C51 C56 F56 -176.6(10) . . . . ?
B3 C51 C56 F56 0.7(17) . . . . ?
C52 C51 C56 C55 4.6(16) . . . . ?
B3 C51 C56 C55 -178.0(11) . . . . ?
F55 C55 C56 F56 0.2(16) . . . . ?
C54 C55 C56 F56 178.2(10) . . . . ?
F55 C55 C56 C51 179.1(11) . . . . ?
C54 C55 C56 C51 -3.0(19) . . . . ?
C41 B3 C61 C62 172.5(9) . . . . ?
C71 B3 C61 C62 -67.7(11) . . . . ?
C51 B3 C61 C62 53.8(12) . . . . ?
C41 B3 C61 C66 -15.1(15) . . . . ?
C71 B3 C61 C66 104.7(11) . . . . ?
C51 B3 C61 C66 -133.9(11) . . . . ?
C66 C61 C62 F62 -177.0(9) . . . . ?
B3 C61 C62 F62 -3.5(14) . . . . ?
C66 C61 C62 C63 4.1(16) . . . . ?
B3 C61 C62 C63 177.6(10) . . . . ?
F62 C62 C63 F63 -3.0(16) . . . . ?
C61 C62 C63 F63 176.0(10) . . . . ?
F62 C62 C63 C64 178.2(10) . . . . ?
C61 C62 C63 C64 -2.9(18) . . . . ?
F63 C63 C64 C65 -179.8(11) . . . . ?
C62 C63 C64 C65 -0.9(18) . . . . ?
F63 C63 C64 F64 2.1(18) . . . . ?
C62 C63 C64 F64 -179.0(10) . . . . ?
F64 C64 C65 F65 2.4(17) . . . . ?
C63 C64 C65 F65 -175.6(10) . . . . ?
F64 C64 C65 C66 -178.9(10) . . . . ?
C63 C64 C65 C66 3.0(18) . . . . ?
C64 C65 C66 F66 178.2(10) . . . . ?
F65 C65 C66 F66 -3.1(15) . . . . ?
C64 C65 C66 C61 -1.6(18) . . . . ?
F65 C65 C66 C61 177.1(10) . . . . ?
C62 C61 C66 F66 178.4(9) . . . . ?
B3 C61 C66 F66 5.6(16) . . . . ?
C62 C61 C66 C65 -1.8(15) . . . . ?
B3 C61 C66 C65 -174.6(10) . . . . ?
C41 B3 C71 C72 -129.6(11) . . . . ?
C61 B3 C71 C72 108.5(11) . . . . ?
C51 B3 C71 C72 -12.9(15) . . . . ?
C41 B3 C71 C76 54.2(12) . . . . ?
C61 B3 C71 C76 -67.6(12) . . . . ?
C51 B3 C71 C76 170.9(9) . . . . ?
C76 C71 C72 F72 178.8(9) . . . . ?
B3 C71 C72 F72 2.4(16) . . . . ?
C76 C71 C72 C73 -0.8(15) . . . . ?
B3 C71 C72 C73 -177.2(10) . . . . ?
F72 C72 C73 F73 0.9(14) . . . . ?
C71 C72 C73 F73 -179.5(9) . . . . ?
F72 C72 C73 C74 179.5(9) . . . . ?
C71 C72 C73 C74 -0.9(16) . . . . ?
F73 C73 C74 F74 -0.3(15) . . . . ?
C72 C73 C74 F74 -178.9(9) . . . . ?
F73 C73 C74 C75 179.8(10) . . . . ?
C72 C73 C74 C75 1.2(16) . . . . ?
F74 C74 C75 F75 -0.3(16) . . . . ?
C73 C74 C75 F75 179.5(10) . . . . ?
F74 C74 C75 C76 -179.6(10) . . . . ?
C73 C74 C75 C76 0.2(16) . . . . ?
F75 C75 C76 F76 -0.4(16) . . . . ?
C74 C75 C76 F76 178.8(9) . . . . ?
F75 C75 C76 C71 178.6(10) . . . . ?
C74 C75 C76 C71 -2.2(18) . . . . ?
C72 C71 C76 C75 2.4(16) . . . . ?
B3 C71 C76 C75 179.2(11) . . . . ?
C72 C71 C76 F76 -178.6(9) . . . . ?
B3 C71 C76 F76 -1.9(14) . . . . ?
C61A B3A C41A C42A -53.4(13) . . . . ?
C71A B3A C41A C42A -170.4(9) . . . . ?
C51A B3A C41A C42A 67.0(12) . . . . ?
C61A B3A C41A C46A 131.1(11) . . . . ?
C71A B3A C41A C46A 14.1(15) . . . . ?
C51A B3A C41A C46A -108.5(11) . . . . ?
C46A C41A C42A F42A 177.9(9) . . . . ?
B3A C41A C42A F42A 1.7(14) . . . . ?
C46A C41A C42A C43A -3.8(15) . . . . ?
B3A C41A C42A C43A 180.0(10) . . . . ?
F42A C42A C43A F43A 1.6(15) . . . . ?
C41A C42A C43A F43A -176.8(10) . . . . ?
F42A C42A C43A C44A -175.9(10) . . . . ?
C41A C42A C43A C44A 5.8(18) . . . . ?
F43A C43A C44A F44A 0.6(17) . . . . ?
C42A C43A C44A F44A 178.2(11) . . . . ?
F43A C43A C44A C45A 177.1(11) . . . . ?
C42A C43A C44A C45A -5.4(17) . . . . ?
F44A C44A C45A C46A -179.7(11) . . . . ?
C43A C44A C45A C46A 3.9(18) . . . . ?
F44A C44A C45A F45A -2.1(18) . . . . ?
C43A C44A C45A F45A -178.5(10) . . . . ?
C44A C45A C46A F46A 177.0(11) . . . . ?
F45A C45A C46A F46A -0.6(16) . . . . ?
C44A C45A C46A C41A -2.4(19) . . . . ?
F45A C45A C46A C41A 180.0(10) . . . . ?
C42A C41A C46A C45A 2.1(16) . . . . ?
B3A C41A C46A C45A 177.9(11) . . . . ?
C42A C41A C46A F46A -177.3(9) . . . . ?
B3A C41A C46A F46A -1.4(16) . . . . ?
C61A B3A C51A C52A 14.6(14) . . . . ?
C71A B3A C51A C52A 132.2(10) . . . . ?
C41A B3A C51A C52A -106.3(11) . . . . ?
C61A B3A C51A C56A -172.3(9) . . . . ?
C71A B3A C51A C56A -54.8(13) . . . . ?
C41A B3A C51A C56A 66.8(11) . . . . ?
C56A C51A C52A F52A -176.9(9) . . . . ?
B3A C51A C52A F52A -3.4(16) . . . . ?
C56A C51A C52A C53A 4.8(15) . . . . ?
B3A C51A C52A C53A 178.3(10) . . . . ?
F52A C52A C53A F53A 0.0(14) . . . . ?
C51A C52A C53A F53A 178.4(9) . . . . ?
F52A C52A C53A C54A 177.2(9) . . . . ?
C51A C52A C53A C54A -4.3(16) . . . . ?
F53A C53A C54A F54A -1.4(14) . . . . ?
C52A C53A C54A F54A -178.7(9) . . . . ?
F53A C53A C54A C55A 180.0(9) . . . . ?
C52A C53A C54A C55A 2.7(15) . . . . ?
F54A C54A C55A F55A 0.9(15) . . . . ?
C53A C54A C55A F55A 179.4(9) . . . . ?
F54A C54A C55A C56A 179.3(9) . . . . ?
C53A C54A C55A C56A -2.1(15) . . . . ?
F55A C55A C56A F56A -1.0(15) . . . . ?
C54A C55A C56A F56A -179.4(9) . . . . ?
F55A C55A C56A C51A -178.6(9) . . . . ?
C54A C55A C56A C51A 3.0(16) . . . . ?
C52A C51A C56A F56A 178.4(8) . . . . ?
B3A C51A C56A F56A 4.4(13) . . . . ?
C52A C51A C56A C55A -4.1(14) . . . . ?
B3A C51A C56A C55A -178.0(10) . . . . ?
C71A B3A C61A C62A 110.7(11) . . . . ?
C41A B3A C61A C62A -11.8(15) . . . . ?
C51A B3A C61A C62A -125.3(11) . . . . ?
C71A B3A C61A C66A -67.0(11) . . . . ?
C41A B3A C61A C66A 170.5(9) . . . . ?
C51A B3A C61A C66A 57.0(12) . . . . ?
C66A C61A C62A F62A 175.5(9) . . . . ?
B3A C61A C62A F62A -2.3(16) . . . . ?
C66A C61A C62A C63A -3.6(15) . . . . ?
B3A C61A C62A C63A 178.6(10) . . . . ?
C61A C62A C63A F63A -179.9(10) . . . . ?
F62A C62A C63A F63A 1.0(15) . . . . ?
C61A C62A C63A C64A 1.0(17) . . . . ?
F62A C62A C63A C64A -178.1(10) . . . . ?
F63A C63A C64A C65A -177.2(10) . . . . ?
C62A C63A C64A C65A 1.9(17) . . . . ?
F63A C63A C64A F64A 1.7(16) . . . . ?
C62A C63A C64A F64A -179.2(10) . . . . ?
F64A C64A C65A F65A -3.2(17) . . . . ?
C63A C64A C65A F65A 175.7(10) . . . . ?
F64A C64A C65A C66A 179.3(10) . . . . ?
C63A C64A C65A C66A -1.9(18) . . . . ?
C64A C65A C66A F66A -179.7(10) . . . . ?
F65A C65A C66A F66A 2.8(15) . . . . ?
C64A C65A C66A C61A -1.1(18) . . . . ?
F65A C65A C66A C61A -178.6(10) . . . . ?
C62A C61A C66A F66A -177.8(9) . . . . ?
B3A C61A C66A F66A 0.3(14) . . . . ?
C62A C61A C66A C65A 3.6(15) . . . . ?
B3A C61A C66A C65A -178.3(10) . . . . ?
C61A B3A C71A C76A -66.2(12) . . . . ?
C41A B3A C71A C76A 56.5(13) . . . . ?
C51A B3A C71A C76A 171.2(9) . . . . ?
C61A B3A C71A C72A 106.6(11) . . . . ?
C41A B3A C71A C72A -130.8(10) . . . . ?
C51A B3A C71A C72A -16.1(15) . . . . ?
C76A C71A C72A F72A 176.9(9) . . . . ?
B3A C71A C72A F72A 3.8(15) . . . . ?
C76A C71A C72A C73A -4.0(15) . . . . ?
B3A C71A C72A C73A -177.1(10) . . . . ?
F72A C72A C73A F73A 1.0(14) . . . . ?
C71A C72A C73A F73A -178.2(9) . . . . ?
F72A C72A C73A C74A -178.2(9) . . . . ?
C71A C72A C73A C74A 2.6(17) . . . . ?
F73A C73A C74A F74A -0.5(16) . . . . ?
C72A C73A C74A F74A 178.7(10) . . . . ?
F73A C73A C74A C75A -179.8(10) . . . . ?
C72A C73A C74A C75A -0.6(16) . . . . ?
F74A C74A C75A F75A 3.2(16) . . . . ?
C73A C74A C75A F75A -177.5(10) . . . . ?
F74A C74A C75A C76A -179.1(10) . . . . ?
C73A C74A C75A C76A 0.3(16) . . . . ?
C72A C71A C76A F76A -177.7(9) . . . . ?
B3A C71A C76A F76A -4.1(15) . . . . ?
C72A C71A C76A C75A 3.7(16) . . . . ?
B3A C71A C76A C75A 177.3(10) . . . . ?
F75A C75A C76A C71A 175.7(10) . . . . ?
C74A C75A C76A C71A -2.0(17) . . . . ?
F75A C75A C76A F76A -2.9(16) . . . . ?
C74A C75A C76A F76A 179.4(9) . . . . ?
C71B B3B C41B C46B 105.4(11) . . . . ?
C51B B3B C41B C46B -14.2(15) . . . . ?
C61B B3B C41B C46B -131.7(11) . . . . ?
C71B B3B C41B C42B -65.9(11) . . . . ?
C51B B3B C41B C42B 174.5(9) . . . . ?
C61B B3B C41B C42B 57.1(12) . . . . ?
C46B C41B C42B F42B -178.4(9) . . . . ?
B3B C41B C42B F42B -5.8(14) . . . . ?
C46B C41B C42B C43B 2.7(16) . . . . ?
B3B C41B C42B C43B 175.4(10) . . . . ?
F42B C42B C43B F43B 0.9(15) . . . . ?
C41B C42B C43B F43B 179.7(10) . . . . ?
F42B C42B C43B C44B 179.0(10) . . . . ?
C41B C42B C43B C44B -2.2(17) . . . . ?
C42B C43B C44B F44B -177.6(10) . . . . ?
F43B C43B C44B F44B 0.5(16) . . . . ?
C42B C43B C44B C45B 0.5(16) . . . . ?
F43B C43B C44B C45B 178.6(10) . . . . ?
F44B C44B C45B C46B 178.4(10) . . . . ?
C43B C44B C45B C46B 0.4(16) . . . . ?
F44B C44B C45B F45B -2.3(16) . . . . ?
C43B C44B C45B F45B 179.7(10) . . . . ?
C44B C45B C46B F46B -177.5(9) . . . . ?
F45B C45B C46B F46B 3.2(14) . . . . ?
C44B C45B C46B C41B 0.4(17) . . . . ?
F45B C45B C46B C41B -178.9(10) . . . . ?
C42B C41B C46B F46B 176.0(9) . . . . ?
B3B C41B C46B F46B 4.2(16) . . . . ?
C42B C41B C46B C45B -1.8(15) . . . . ?
B3B C41B C46B C45B -173.6(10) . . . . ?
C71B B3B C51B C52B -166.7(9) . . . . ?
C41B B3B C51B C52B -53.1(12) . . . . ?
C61B B3B C51B C52B 69.5(11) . . . . ?
C71B B3B C51B C56B 18.5(14) . . . . ?
C41B B3B C51B C56B 132.1(10) . . . . ?
C61B B3B C51B C56B -105.3(10) . . . . ?
C56B C51B C52B F52B 177.9(8) . . . . ?
B3B C51B C52B F52B 2.4(14) . . . . ?
C56B C51B C52B C53B -4.1(15) . . . . ?
B3B C51B C52B C53B -179.6(10) . . . . ?
F52B C52B C53B F53B -0.7(15) . . . . ?
C51B C52B C53B F53B -178.7(9) . . . . ?
F52B C52B C53B C54B -177.6(9) . . . . ?
C51B C52B C53B C54B 4.4(16) . . . . ?
F53B C53B C54B C55B -179.1(9) . . . . ?
C52B C53B C54B C55B -2.2(15) . . . . ?
F53B C53B C54B F54B -0.5(14) . . . . ?
C52B C53B C54B F54B 176.4(9) . . . . ?
F54B C54B C55B F55B 0.7(14) . . . . ?
C53B C54B C55B F55B 179.2(9) . . . . ?
F54B C54B C55B C56B -178.3(9) . . . . ?
C53B C54B C55B C56B 0.2(15) . . . . ?
C54B C55B C56B F56B 178.2(9) . . . . ?
F55B C55B C56B F56B -0.8(13) . . . . ?
C54B C55B C56B C51B -0.1(15) . . . . ?
F55B C55B C56B C51B -179.1(9) . . . . ?
C52B C51B C56B F56B -176.3(8) . . . . ?
B3B C51B C56B F56B -1.1(14) . . . . ?
C52B C51B C56B C55B 1.9(14) . . . . ?
B3B C51B C56B C55B 177.1(9) . . . . ?
C71B B3B C61B C66B 131.8(11) . . . . ?
C41B B3B C61B C66B 16.8(14) . . . . ?
C51B B3B C61B C66B -106.6(11) . . . . ?
C71B B3B C61B C62B -51.5(12) . . . . ?
C41B B3B C61B C62B -166.5(9) . . . . ?
C51B B3B C61B C62B 70.1(11) . . . . ?
C66B C61B C62B F62B 175.4(9) . . . . ?
B3B C61B C62B F62B -1.7(14) . . . . ?
C66B C61B C62B C63B -4.7(15) . . . . ?
B3B C61B C62B C63B 178.2(10) . . . . ?
F62B C62B C63B F63B 7.2(15) . . . . ?
C61B C62B C63B F63B -172.8(10) . . . . ?
F62B C62B C63B C64B -178.3(10) . . . . ?
C61B C62B C63B C64B 1.7(17) . . . . ?
F63B C63B C64B F64B -5.6(18) . . . . ?
C62B C63B C64B F64B 179.9(11) . . . . ?
F63B C63B C64B C65B 178.3(11) . . . . ?
C62B C63B C64B C65B 3.8(18) . . . . ?
F64B C64B C65B F65B 1.2(19) . . . . ?
C63B C64B C65B F65B 177.1(11) . . . . ?
F64B C64B C65B C66B 178.0(11) . . . . ?
C63B C64B C65B C66B -6.1(18) . . . . ?
C62B C61B C66B F66B -177.7(9) . . . . ?
B3B C61B C66B F66B -0.8(16) . . . . ?
C62B C61B C66B C65B 2.2(16) . . . . ?
B3B C61B C66B C65B 179.1(10) . . . . ?
F65B C65B C66B F66B -0.3(16) . . . . ?
C64B C65B C66B F66B -177.0(11) . . . . ?
F65B C65B C66B C61B 179.7(11) . . . . ?
C64B C65B C66B C61B 3.1(19) . . . . ?
C41B B3B C71B C72B -65.9(10) . . . . ?
C51B B3B C71B C72B 55.3(12) . . . . ?
C61B B3B C71B C72B 172.5(8) . . . . ?
C41B B3B C71B C76B 113.5(10) . . . . ?
C51B B3B C71B C76B -125.2(10) . . . . ?
C61B B3B C71B C76B -8.0(14) . . . . ?
C76B C71B C72B F72B -179.1(8) . . . . ?
B3B C71B C72B F72B 0.4(13) . . . . ?
C76B C71B C72B C73B 2.4(14) . . . . ?
B3B C71B C72B C73B -178.1(10) . . . . ?
F72B C72B C73B F73B 2.0(15) . . . . ?
C71B C72B C73B F73B -179.5(9) . . . . ?
F72B C72B C73B C74B -176.8(9) . . . . ?
C71B C72B C73B C74B 1.7(16) . . . . ?
F73B C73B C74B F74B -0.6(16) . . . . ?
C72B C73B C74B F74B 178.2(9) . . . . ?
F73B C73B C74B C75B 176.8(10) . . . . ?
C72B C73B C74B C75B -4.4(16) . . . . ?
F74B C74B C75B F75B -0.4(15) . . . . ?
C73B C74B C75B F75B -177.7(10) . . . . ?
F74B C74B C75B C76B -179.9(9) . . . . ?
C73B C74B C75B C76B 2.9(16) . . . . ?
C74B C75B C76B F76B -178.7(9) . . . . ?
F75B C75B C76B F76B 1.9(14) . . . . ?
C74B C75B C76B C71B 1.7(16) . . . . ?
F75B C75B C76B C71B -177.7(9) . . . . ?
C72B C71B C76B F76B 176.3(9) . . . . ?
B3B C71B C76B F76B -3.2(15) . . . . ?
C72B C71B C76B C75B -4.1(14) . . . . ?
B3B C71B C76B C75B 176.4(9) . . . . ?
